data_4064356
loop_
_publ_author_name
'Zhang, Congying'
'Li, Bin'
'Song, Haibin'
'Xu, Shansheng'
'Wang, Baiquan'

_publ_section_title
;
 Reactions of Unsymmetrically Substituted N-Heterocyclic Carbenes with
 Ru3(CO)12
;
_journal_issue 11
_journal_name_full Organometallics
_journal_page_first 3029
_journal_paper_doi 10.1021/om2000647
_journal_volume 30
_journal_year 2011
_chemical_formula_sum 'C19 H10 N2 O11 Ru4'
_chemical_formula_weight 846.57
_chemical_name_systematic
; 
 ? 
;
_space_group_IT_number 2
_symmetry_cell_setting triclinic
_symmetry_space_group_name_Hall '-P 1'
_symmetry_space_group_name_H-M 'P -1'
_atom_sites_solution_hydrogens geom
_atom_sites_solution_primary direct
_atom_sites_solution_secondary difmap
_audit_creation_method SHELXL-97
_cell_angle_alpha 73.353(7)
_cell_angle_beta 85.268(7)
_cell_angle_gamma 89.581(9)
_cell_formula_units_Z 6
_cell_length_a 9.072(2)
_cell_length_b 17.853(4)
_cell_length_c 23.241(5)
_cell_measurement_reflns_used 12906
_cell_measurement_temperature 116(2)
_cell_measurement_theta_max 28.0
_cell_measurement_theta_min 1.7
_cell_volume 3593.6(14)
_computing_cell_refinement CrystalClear
_computing_data_collection CrystalClear
_computing_data_reduction CrystalClear
_computing_molecular_graphics 'Bruker SHELXTL'
_computing_publication_material 'CrystalStructure 3.8'
_computing_structure_refinement 'SHELXL-97 (Sheldrick, 1997)'
_computing_structure_solution 'SHELXS-97 (Sheldrick, 1990)'
_diffrn_ambient_temperature 116(2)
_diffrn_detector_area_resol_mean 14.63
_diffrn_measured_fraction_theta_full 0.943
_diffrn_measured_fraction_theta_max 0.943
_diffrn_measurement_device_type 'Rigaku Saturn CCD area detector'
_diffrn_measurement_method '\w and \f scans'
_diffrn_radiation_monochromator multilayer
_diffrn_radiation_source 'rotating anode'
_diffrn_radiation_type MoK\a
_diffrn_radiation_wavelength 0.71073
_diffrn_reflns_av_R_equivalents 0.0341
_diffrn_reflns_av_sigmaI/netI 0.0323
_diffrn_reflns_limit_h_max 10
_diffrn_reflns_limit_h_min -10
_diffrn_reflns_limit_k_max 16
_diffrn_reflns_limit_k_min -21
_diffrn_reflns_limit_l_max 27
_diffrn_reflns_limit_l_min -27
_diffrn_reflns_number 24023
_diffrn_reflns_theta_full 25.02
_diffrn_reflns_theta_max 25.02
_diffrn_reflns_theta_min 1.84
_diffrn_standards_decay_% 0
_diffrn_standards_interval_count 0
_diffrn_standards_interval_time 0
_diffrn_standards_number 0
_exptl_absorpt_coefficient_mu 2.535
_exptl_absorpt_correction_T_max 0.7507
_exptl_absorpt_correction_T_min 0.6311
_exptl_absorpt_correction_type multi-scan
_exptl_absorpt_process_details CrystalClear
_exptl_crystal_colour Colorless
_exptl_crystal_density_diffrn 2.347
_exptl_crystal_density_meas 0
_exptl_crystal_density_method 'not measured'
_exptl_crystal_description Prism
_exptl_crystal_F_000 2412
_exptl_crystal_size_max 0.20
_exptl_crystal_size_mid 0.19
_exptl_crystal_size_min 0.12
_refine_diff_density_max 2.355
_refine_diff_density_min -2.686
_refine_diff_density_rms 0.427
_refine_ls_extinction_coef 0.0216(5)
_refine_ls_extinction_expression Fc^*^=kFc[1+0.001xFc^2^\l^3^/sin(2\q)]^-1/4^
_refine_ls_extinction_method SHELXL
_refine_ls_goodness_of_fit_ref 1.015
_refine_ls_hydrogen_treatment constr
_refine_ls_matrix_type full
_refine_ls_number_parameters 979
_refine_ls_number_reflns 11979
_refine_ls_number_restraints 0
_refine_ls_restrained_S_all 1.015
_refine_ls_R_factor_all 0.0578
_refine_ls_R_factor_gt 0.0560
_refine_ls_shift/su_max 0.001
_refine_ls_shift/su_mean 0.000
_refine_ls_structure_factor_coef Fsqd
_refine_ls_weighting_details 'calc w=1/[\s^2^(Fo^2^)+(0.1195P)^2^+0.0000P] where P=(Fo^2^+2Fc^2^)/3'
_refine_ls_weighting_scheme calc
_refine_ls_wR_factor_gt 0.1351
_refine_ls_wR_factor_ref 0.1379
_reflns_number_gt 11442
_reflns_number_total 11979
_reflns_threshold_expression >2sigma(I)
_cod_data_source_file om2000647_si_001.cif
_cod_data_source_block Complex_6
_cod_depositor_comments
;
The following automatic conversions were performed:

'_symmetry_cell_setting' value 'Triclinic' changed to 'triclinic'
according to /home/saulius/struct/CIF-dictionaries/cif_core.dic
dictionary named 'cif_core.dic' version 2.4.1 from
2010-06-29.

'_exptl_absorpt_correction_type' value 'MULTI-SCAN'
changed to 'multi-scan' according to
/home/saulius/struct/CIF-dictionaries/cif_core.dic dictionary named
'cif_core.dic' version 2.4.1 from
2010-06-29.

'_refine_ls_hydrogen_treatment' value 'CONSTR' changed
to 'constr' according to
/home/saulius/struct/CIF-dictionaries/cif_core.dic dictionary named
'cif_core.dic' version 2.4.1 from 2010-06-29.

Automatic conversion script
Id: cif_fix_values 1715 2011-07-08 13:25:40Z adriana 
;
_cod_original_cell_volume 3593.8(14)
_cod_original_sg_symbol_H-M P-1
_cod_database_code 4064356

loop_
_symmetry_equiv_pos_as_xyz
'x, y, z'
'-x, -y, -z'

loop_
_atom_site_label
_atom_site_type_symbol
_atom_site_fract_x
_atom_site_fract_y
_atom_site_fract_z
_atom_site_U_iso_or_equiv
_atom_site_adp_type
_atom_site_occupancy
_atom_site_symmetry_multiplicity
_atom_site_calc_flag
_atom_site_refinement_flags
Ru1 Ru 0.96356(5) 0.89471(2) 0.805070(19) 0.01701(13) Uani 1 1 d .
Ru2 Ru 0.66652(4) 0.91938(2) 0.799866(19) 0.01570(13) Uani 1 1 d .
Ru3 Ru 0.62778(5) 0.89182(2) 0.923706(19) 0.01639(14) Uani 1 1 d .
Ru4 Ru 0.83603(5) 1.00241(2) 0.857277(19) 0.01751(14) Uani 1 1 d .
Ru5 Ru 0.19154(5) 0.33472(3) 0.48227(2) 0.02755(15) Uani 1 1 d .
Ru6 Ru 0.45068(5) 0.30396(2) 0.536283(19) 0.02056(14) Uani 1 1 d .
Ru7 Ru 0.40091(5) 0.14452(2) 0.561396(18) 0.01643(13) Uani 1 1 d .
Ru8 Ru 0.38848(5) 0.23669(2) 0.445450(19) 0.01877(14) Uani 1 1 d .
Ru9 Ru 0.73992(4) 0.42209(2) 0.196391(18) 0.01370(13) Uani 1 1 d .
Ru10 Ru 1.01117(4) 0.49158(2) 0.184721(18) 0.01433(13) Uani 1 1 d .
Ru11 Ru 0.88580(4) 0.62588(2) 0.202817(18) 0.01344(13) Uani 1 1 d .
Ru12 Ru 0.78406(4) 0.56853(2) 0.116850(18) 0.01391(13) Uani 1 1 d .
O1 O 1.2608(5) 0.8336(3) 0.8492(2) 0.0433(12) Uani 1 1 d .
O2 O 1.1119(5) 1.0362(2) 0.71251(18) 0.0290(9) Uani 1 1 d .
O3 O 0.9467(6) 0.7852(3) 0.7256(2) 0.0457(12) Uani 1 1 d .
O4 O 0.7562(5) 1.0244(3) 0.6731(2) 0.0376(11) Uani 1 1 d .
O5 O 0.5275(6) 0.7903(3) 0.7581(2) 0.0443(12) Uani 1 1 d .
O6 O 0.3752(5) 1.0040(2) 0.8092(2) 0.0365(11) Uani 1 1 d .
O7 O 0.3327(5) 0.9638(2) 0.9448(2) 0.0444(12) Uani 1 1 d .
O8 O 0.6892(5) 0.8661(3) 1.0544(2) 0.0357(10) Uani 1 1 d .
O9 O 0.6011(6) 1.0918(2) 0.9091(3) 0.0465(13) Uani 1 1 d .
O10 O 1.0560(6) 1.0507(3) 0.9336(2) 0.0482(13) Uani 1 1 d .
O11 O 0.8639(6) 1.1490(2) 0.7489(2) 0.0410(12) Uani 1 1 d .
O12 O -0.0645(10) 0.3131(4) 0.4116(5) 0.147(5) Uani 1 1 d .
O13 O 0.2932(7) 0.4907(3) 0.3941(3) 0.0697(19) Uani 1 1 d .
O14 O 0.0222(13) 0.4243(5) 0.5587(3) 0.147(5) Uani 1 1 d .
O15 O 0.6149(7) 0.4442(3) 0.4479(2) 0.0577(16) Uani 1 1 d .
O16 O 0.3967(7) 0.3829(3) 0.6362(2) 0.0513(14) Uani 1 1 d .
O17 O 0.7464(5) 0.2326(3) 0.5732(3) 0.0479(13) Uani 1 1 d .
O18 O 0.4641(5) 0.1120(2) 0.69203(18) 0.0314(10) Uani 1 1 d .
O19 O 0.6442(5) 0.0396(2) 0.5362(2) 0.0338(10) Uani 1 1 d .
O20 O 0.7130(5) 0.1899(2) 0.4358(2) 0.0331(10) Uani 1 1 d .
O21 O 0.2568(6) 0.1336(3) 0.3774(2) 0.0432(12) Uani 1 1 d .
O22 O 0.4570(5) 0.3763(2) 0.3344(2) 0.0353(10) Uani 1 1 d .
O23 O 0.4131(4) 0.4003(2) 0.1808(2) 0.0317(10) Uani 1 1 d .
O24 O 0.8633(5) 0.3301(2) 0.1120(2) 0.0352(10) Uani 1 1 d .
O25 O 0.7438(5) 0.2758(2) 0.30243(19) 0.0319(10) Uani 1 1 d .
O26 O 1.1446(5) 0.4345(3) 0.0790(2) 0.0358(10) Uani 1 1 d .
O27 O 1.1574(5) 0.3746(3) 0.2860(2) 0.0419(12) Uani 1 1 d .
O28 O 1.2598(5) 0.6129(2) 0.1564(2) 0.0322(10) Uani 1 1 d .
O29 O 1.0579(5) 0.6504(2) 0.3032(2) 0.0340(10) Uani 1 1 d .
O30 O 1.0291(5) 0.7670(2) 0.1107(2) 0.0333(10) Uani 1 1 d .
O31 O 1.0378(5) 0.6425(3) 0.02327(19) 0.0372(11) Uani 1 1 d .
O32 O 0.5701(6) 0.7050(3) 0.0893(2) 0.0416(12) Uani 1 1 d .
O33 O 0.6497(5) 0.4897(2) 0.03275(19) 0.0359(11) Uani 1 1 d .
N1 N 0.4219(5) 0.7443(2) 0.9787(2) 0.0176(9) Uani 1 1 d .
N2 N 0.6149(5) 0.7293(2) 0.92357(19) 0.0171(9) Uani 1 1 d .
N3 N 0.2416(5) -0.0198(2) 0.6056(2) 0.0223(10) Uani 1 1 d .
N4 N 0.1150(5) 0.0748(3) 0.5540(2) 0.0209(10) Uani 1 1 d .
N5 N 0.6685(5) 0.7573(2) 0.2207(2) 0.0197(9) Uani 1 1 d .
N6 N 0.5712(5) 0.6430(2) 0.2334(2) 0.0193(9) Uani 1 1 d .
C1 C 1.1507(7) 0.8579(3) 0.8319(3) 0.0292(13) Uani 1 1 d .
C2 C 1.0531(6) 0.9844(3) 0.7477(3) 0.0221(11) Uani 1 1 d .
C3 C 0.9542(7) 0.8260(3) 0.7544(3) 0.0297(13) Uani 1 1 d .
C4 C 0.7251(6) 0.9853(3) 0.7201(3) 0.0244(12) Uani 1 1 d .
C5 C 0.5810(6) 0.8375(3) 0.7742(3) 0.0274(13) Uani 1 1 d .
C6 C 0.4850(6) 0.9713(3) 0.8079(3) 0.0239(12) Uani 1 1 d .
C7 C 0.4454(7) 0.9360(3) 0.9361(3) 0.0317(14) Uani 1 1 d .
C8 C 0.6636(7) 0.8780(3) 1.0053(3) 0.0261(13) Uani 1 1 d .
C9 C 0.6808(7) 1.0506(3) 0.8920(3) 0.0278(13) Uani 1 1 d .
C10 C 0.9792(7) 1.0317(3) 0.9034(3) 0.0294(14) Uani 1 1 d .
C11 C 0.8563(7) 1.0930(3) 0.7879(3) 0.0247(12) Uani 1 1 d .
C12 C 0.3120(6) 0.7752(3) 1.0153(3) 0.0227(11) Uani 1 1 d .
H12A H 0.3598 0.8102 1.0328 0.034 Uiso 1 1 calc R
H12B H 0.2658 0.7328 1.0468 0.034 Uiso 1 1 calc R
H12C H 0.2384 0.8028 0.9904 0.034 Uiso 1 1 calc R
C13 C 0.4231(6) 0.6661(3) 0.9781(3) 0.0213(11) Uani 1 1 d .
H13 H 0.3532 0.6276 0.9980 0.026 Uiso 1 1 calc R
C14 C 0.5445(6) 0.6571(3) 0.9436(2) 0.0193(11) Uani 1 1 d .
H14 H 0.5748 0.6114 0.9348 0.023 Uiso 1 1 calc R
C15 C 0.5415(5) 0.7829(3) 0.9450(2) 0.0148(10) Uani 1 1 d .
C16 C 0.7569(6) 0.7498(3) 0.8877(2) 0.0178(11) Uani 1 1 d .
H16A H 0.7588 0.7312 0.8523 0.021 Uiso 1 1 calc R
H16B H 0.8370 0.7258 0.9113 0.021 Uiso 1 1 calc R
C17 C 0.7751(5) 0.8373(3) 0.8691(2) 0.0149(10) Uani 1 1 d .
C18 C 0.8688(6) 0.8807(3) 0.8978(2) 0.0188(11) Uani 1 1 d .
C19 C 0.9657(7) 0.8432(3) 0.9486(3) 0.0266(12) Uani 1 1 d .
H19A H 0.9461 0.8665 0.9809 0.040 Uiso 1 1 d R
H19B H 1.0680 0.8514 0.9338 0.040 Uiso 1 1 d R
H19C H 0.9440 0.7881 0.9633 0.040 Uiso 1 1 d R
C20 C 0.0307(10) 0.3214(4) 0.4375(5) 0.072(3) Uani 1 1 d .
C21 C 0.2579(8) 0.4320(4) 0.4275(3) 0.0430(17) Uani 1 1 d .
C22 C 0.0823(13) 0.3903(5) 0.5304(4) 0.084(4) Uani 1 1 d .
C23 C 0.5522(8) 0.3912(3) 0.4799(3) 0.0366(15) Uani 1 1 d .
C24 C 0.4188(8) 0.3543(3) 0.5990(3) 0.0341(15) Uani 1 1 d .
C25 C 0.6326(8) 0.2534(3) 0.5605(3) 0.0300(14) Uani 1 1 d .
C26 C 0.4403(6) 0.1218(3) 0.6427(2) 0.0214(12) Uani 1 1 d .
C27 C 0.5520(7) 0.0796(3) 0.5452(2) 0.0238(12) Uani 1 1 d .
C28 C 0.5891(7) 0.2050(3) 0.4406(3) 0.0268(13) Uani 1 1 d .
C29 C 0.3064(7) 0.1737(3) 0.4022(3) 0.0301(13) Uani 1 1 d .
C30 C 0.4263(6) 0.3255(3) 0.3770(3) 0.0241(12) Uani 1 1 d .
C31 C 0.3573(7) -0.0635(3) 0.6406(3) 0.0309(14) Uani 1 1 d .
H31A H 0.4411 -0.0680 0.6139 0.046 Uiso 1 1 calc R
H31B H 0.3201 -0.1147 0.6628 0.046 Uiso 1 1 calc R
H31C H 0.3864 -0.0364 0.6681 0.046 Uiso 1 1 calc R
C32 C 0.1021(6) -0.0507(3) 0.6029(3) 0.0259(12) Uani 1 1 d .
H32 H 0.0699 -0.1022 0.6200 0.031 Uiso 1 1 calc R
C33 C 0.0233(6) 0.0086(3) 0.5708(3) 0.0255(12) Uani 1 1 d .
H33 H -0.0740 0.0058 0.5617 0.031 Uiso 1 1 calc R
C34 C 0.2497(6) 0.0567(3) 0.5757(2) 0.0201(11) Uani 1 1 d .
C35 C 0.0775(7) 0.1538(3) 0.5213(3) 0.0299(13) Uani 1 1 d .
H35A H -0.0060 0.1715 0.5426 0.036 Uiso 1 1 calc R
H35B H 0.0503 0.1553 0.4815 0.036 Uiso 1 1 calc R
C36 C 0.2119(6) 0.2071(3) 0.5160(2) 0.0218(11) Uani 1 1 d .
C37 C 0.2422(6) 0.2417(3) 0.5642(3) 0.0229(12) Uani 1 1 d .
C38 C 0.1434(7) 0.2321(3) 0.6220(3) 0.0320(14) Uani 1 1 d .
H38A H 0.0428 0.2421 0.6125 0.048 Uiso 1 1 calc R
H38B H 0.1746 0.2683 0.6423 0.048 Uiso 1 1 calc R
H38C H 0.1504 0.1797 0.6477 0.048 Uiso 1 1 calc R
C39 C 0.5326(6) 0.4080(3) 0.1872(2) 0.0202(11) Uani 1 1 d .
C40 C 0.8160(6) 0.3661(3) 0.1433(3) 0.0216(12) Uani 1 1 d .
C41 C 0.7425(6) 0.3305(3) 0.2632(3) 0.0215(11) Uani 1 1 d .
C42 C 1.0934(6) 0.4553(3) 0.1189(3) 0.0233(12) Uani 1 1 d .
C43 C 1.1049(6) 0.4183(3) 0.2472(3) 0.0240(12) Uani 1 1 d .
C44 C 1.1566(6) 0.5724(3) 0.1686(3) 0.0231(12) Uani 1 1 d .
C45 C 0.9895(6) 0.6416(3) 0.2667(3) 0.0227(12) Uani 1 1 d .
C46 C 0.9714(6) 0.7138(3) 0.1459(3) 0.0203(11) Uani 1 1 d .
C47 C 0.9407(6) 0.6153(3) 0.0582(2) 0.0215(12) Uani 1 1 d .
C48 C 0.6506(7) 0.6532(3) 0.0982(2) 0.0238(12) Uani 1 1 d .
C49 C 0.7035(7) 0.5159(3) 0.0663(2) 0.0234(12) Uani 1 1 d .
C50 C 0.7726(7) 0.8229(3) 0.2071(3) 0.0245(12) Uani 1 1 d .
H50A H 0.8681 0.8041 0.2190 0.037 Uiso 1 1 calc R
H50B H 0.7386 0.8590 0.2288 0.037 Uiso 1 1 calc R
H50C H 0.7796 0.8488 0.1647 0.037 Uiso 1 1 calc R
C51 C 0.5177(7) 0.7629(3) 0.2330(3) 0.0278(13) Uani 1 1 d .
H51 H 0.4678 0.8079 0.2351 0.033 Uiso 1 1 calc R
C52 C 0.4562(6) 0.6922(3) 0.2416(3) 0.0257(12) Uani 1 1 d .
H52 H 0.3565 0.6786 0.2511 0.031 Uiso 1 1 calc R
C53 C 0.7022(6) 0.6828(3) 0.2205(2) 0.0189(11) Uani 1 1 d .
C54 C 0.5638(6) 0.5606(3) 0.2388(2) 0.0198(11) Uani 1 1 d .
H54A H 0.4826 0.5497 0.2176 0.024 Uiso 1 1 calc R
H54B H 0.5470 0.5308 0.2809 0.024 Uiso 1 1 calc R
C55 C 0.7109(6) 0.5373(3) 0.2116(2) 0.0168(10) Uani 1 1 d .
C56 C 0.8280(6) 0.4985(3) 0.2466(2) 0.0135(10) Uani 1 1 d .
C57 C 0.8185(6) 0.4720(3) 0.3155(2) 0.0215(11) Uani 1 1 d .
H57A H 0.7404 0.4992 0.3311 0.032 Uiso 1 1 calc R
H57B H 0.9107 0.4834 0.3290 0.032 Uiso 1 1 calc R
H57C H 0.7985 0.4167 0.3297 0.032 Uiso 1 1 calc R

loop_
_atom_site_aniso_label
_atom_site_aniso_U_11
_atom_site_aniso_U_22
_atom_site_aniso_U_33
_atom_site_aniso_U_23
_atom_site_aniso_U_13
_atom_site_aniso_U_12
Ru1 0.0115(2) 0.0150(2) 0.0223(3) -0.00293(17) 0.00282(17) -0.00026(16)
Ru2 0.0124(2) 0.0145(2) 0.0192(2) -0.00349(16) -0.00039(17) 0.00038(16)
Ru3 0.0157(2) 0.0120(2) 0.0207(2) -0.00485(16) 0.00354(17) -0.00017(16)
Ru4 0.0149(2) 0.0136(2) 0.0233(3) -0.00465(17) 0.00033(18) -0.00149(16)
Ru5 0.0251(3) 0.0255(3) 0.0228(3) 0.00515(19) 0.0067(2) 0.01046(19)
Ru6 0.0266(3) 0.0165(2) 0.0167(2) -0.00367(17) 0.00446(19) 0.00296(18)
Ru7 0.0163(2) 0.0163(2) 0.0150(2) -0.00276(16) 0.00223(17) 0.00337(16)
Ru8 0.0179(3) 0.0220(2) 0.0138(2) -0.00242(17) 0.00353(18) 0.00086(17)
Ru9 0.0130(2) 0.0118(2) 0.0153(2) -0.00336(16) 0.00263(17) 0.00039(15)
Ru10 0.0103(2) 0.0147(2) 0.0171(2) -0.00432(16) 0.00232(17) 0.00214(15)
Ru11 0.0115(2) 0.0133(2) 0.0159(2) -0.00568(16) 0.00202(17) 0.00049(15)
Ru12 0.0145(2) 0.0127(2) 0.0138(2) -0.00297(15) 0.00009(17) 0.00031(15)
O1 0.017(2) 0.034(2) 0.066(3) 0.006(2) 0.000(2) 0.0034(18)
O2 0.034(2) 0.022(2) 0.026(2) -0.0024(17) 0.0077(19) -0.0038(17)
O3 0.044(3) 0.045(3) 0.057(3) -0.030(2) 0.007(2) -0.001(2)
O4 0.035(3) 0.045(3) 0.028(3) -0.004(2) 0.001(2) 0.003(2)
O5 0.046(3) 0.036(2) 0.060(3) -0.025(2) -0.018(3) -0.006(2)
O6 0.023(2) 0.032(2) 0.046(3) 0.0017(19) 0.002(2) 0.0116(18)
O7 0.033(3) 0.029(2) 0.059(3) 0.001(2) 0.021(2) 0.0109(19)
O8 0.032(3) 0.052(3) 0.030(3) -0.021(2) -0.001(2) -0.009(2)
O9 0.041(3) 0.025(2) 0.075(4) -0.024(2) 0.021(3) -0.002(2)
O10 0.049(3) 0.039(3) 0.061(3) -0.016(2) -0.021(3) -0.007(2)
O11 0.049(3) 0.022(2) 0.042(3) 0.004(2) 0.004(2) 0.0022(19)
O12 0.112(7) 0.085(5) 0.188(9) 0.083(5) -0.120(7) -0.051(5)
O13 0.079(4) 0.024(3) 0.078(4) 0.020(3) 0.030(3) 0.011(2)
O14 0.234(11) 0.107(6) 0.056(4) 0.025(4) 0.059(6) 0.139(7)
O15 0.084(4) 0.042(3) 0.039(3) -0.004(2) 0.018(3) -0.032(3)
O16 0.097(5) 0.033(2) 0.028(3) -0.017(2) 0.002(3) 0.012(3)
O17 0.026(3) 0.038(3) 0.083(4) -0.020(2) -0.016(3) 0.005(2)
O18 0.043(3) 0.032(2) 0.020(2) -0.0086(17) -0.0027(19) 0.0038(18)
O19 0.029(2) 0.032(2) 0.038(3) -0.0078(18) 0.0076(19) 0.0107(19)
O20 0.025(2) 0.039(2) 0.031(2) -0.0057(18) 0.0090(19) 0.0052(18)
O21 0.049(3) 0.042(3) 0.044(3) -0.018(2) -0.008(2) -0.006(2)
O22 0.032(3) 0.032(2) 0.032(3) 0.0026(19) 0.009(2) 0.0016(19)
O23 0.014(2) 0.044(2) 0.041(3) -0.020(2) 0.0028(18) -0.0030(17)
O24 0.035(3) 0.029(2) 0.045(3) -0.020(2) 0.010(2) -0.0014(18)
O25 0.040(3) 0.023(2) 0.026(2) 0.0024(18) 0.0030(19) 0.0025(17)
O26 0.031(2) 0.040(2) 0.039(3) -0.020(2) 0.016(2) 0.0040(19)
O27 0.032(3) 0.045(3) 0.039(3) 0.004(2) -0.009(2) 0.011(2)
O28 0.018(2) 0.025(2) 0.052(3) -0.0113(18) 0.006(2) -0.0058(17)
O29 0.028(2) 0.043(3) 0.037(3) -0.020(2) -0.008(2) 0.0010(19)
O30 0.037(3) 0.020(2) 0.036(2) -0.0039(17) 0.017(2) -0.0044(18)
O31 0.037(3) 0.041(2) 0.026(2) 0.0015(18) 0.007(2) -0.016(2)
O32 0.054(3) 0.036(2) 0.038(3) -0.012(2) -0.018(2) 0.031(2)
O33 0.058(3) 0.021(2) 0.031(2) -0.0085(17) -0.013(2) -0.0087(19)
N1 0.017(2) 0.016(2) 0.021(2) -0.0055(17) -0.0019(18) -0.0004(17)
N2 0.015(2) 0.017(2) 0.018(2) -0.0044(16) 0.0013(18) 0.0005(17)
N3 0.025(3) 0.017(2) 0.023(2) -0.0054(18) 0.001(2) -0.0027(18)
N4 0.014(2) 0.027(2) 0.018(2) -0.0025(18) 0.0040(18) -0.0014(18)
N5 0.019(2) 0.015(2) 0.028(3) -0.0097(17) -0.0015(19) 0.0070(17)
N6 0.013(2) 0.022(2) 0.024(2) -0.0082(18) 0.0003(19) 0.0051(17)
C1 0.022(3) 0.021(3) 0.038(3) 0.001(2) 0.003(3) -0.002(2)
C2 0.018(3) 0.020(3) 0.028(3) -0.008(2) 0.003(2) 0.003(2)
C3 0.025(3) 0.029(3) 0.036(4) -0.013(3) 0.010(3) -0.001(2)
C4 0.023(3) 0.022(3) 0.024(3) -0.001(2) -0.001(2) 0.006(2)
C5 0.016(3) 0.028(3) 0.036(3) -0.005(2) -0.004(3) 0.004(2)
C6 0.022(3) 0.017(3) 0.028(3) 0.000(2) 0.002(2) -0.003(2)
C7 0.033(4) 0.020(3) 0.036(4) -0.003(2) 0.010(3) 0.001(2)
C8 0.030(3) 0.020(3) 0.031(3) -0.013(2) 0.006(3) -0.005(2)
C9 0.028(3) 0.028(3) 0.029(3) -0.015(2) 0.010(3) -0.008(2)
C10 0.028(3) 0.016(3) 0.045(4) -0.009(2) -0.008(3) -0.003(2)
C11 0.027(3) 0.020(3) 0.025(3) -0.004(2) 0.003(2) 0.000(2)
C12 0.022(3) 0.022(3) 0.024(3) -0.007(2) 0.005(2) 0.000(2)
C13 0.020(3) 0.012(2) 0.030(3) -0.004(2) 0.000(2) -0.001(2)
C14 0.025(3) 0.017(2) 0.017(3) -0.0072(19) 0.001(2) -0.003(2)
C15 0.011(2) 0.017(2) 0.016(3) -0.0040(19) -0.001(2) 0.0024(18)
C16 0.011(3) 0.017(2) 0.024(3) -0.005(2) 0.007(2) -0.0007(19)
C17 0.007(2) 0.016(2) 0.021(3) -0.0048(19) 0.001(2) 0.0026(18)
C18 0.012(3) 0.021(3) 0.022(3) -0.006(2) 0.006(2) -0.001(2)
C19 0.024(3) 0.029(3) 0.028(3) -0.008(2) -0.006(2) 0.005(2)
C20 0.052(5) 0.039(4) 0.097(7) 0.037(4) -0.035(5) -0.005(4)
C21 0.047(4) 0.027(3) 0.047(4) -0.003(3) 0.014(3) 0.013(3)
C22 0.116(8) 0.062(5) 0.042(5) 0.025(4) 0.041(5) 0.062(6)
C23 0.053(4) 0.030(3) 0.025(3) -0.008(3) 0.011(3) -0.005(3)
C24 0.047(4) 0.022(3) 0.028(3) -0.001(2) 0.006(3) 0.003(3)
C25 0.037(4) 0.021(3) 0.033(3) -0.008(2) -0.003(3) -0.001(2)
C26 0.023(3) 0.018(2) 0.023(3) -0.005(2) -0.001(2) 0.004(2)
C27 0.028(3) 0.023(3) 0.015(3) 0.003(2) 0.005(2) 0.001(2)
C28 0.028(3) 0.026(3) 0.022(3) -0.004(2) 0.009(2) 0.002(2)
C29 0.026(3) 0.032(3) 0.029(3) -0.004(2) 0.002(3) -0.002(2)
C30 0.013(3) 0.030(3) 0.027(3) -0.007(3) 0.006(2) 0.004(2)
C31 0.032(4) 0.023(3) 0.032(3) 0.000(2) -0.002(3) -0.003(2)
C32 0.020(3) 0.030(3) 0.028(3) -0.010(2) 0.002(2) -0.005(2)
C33 0.018(3) 0.034(3) 0.025(3) -0.012(2) 0.005(2) -0.001(2)
C34 0.021(3) 0.023(3) 0.014(3) -0.004(2) 0.008(2) 0.005(2)
C35 0.020(3) 0.037(3) 0.027(3) -0.001(2) 0.001(2) 0.007(2)
C36 0.015(3) 0.026(3) 0.020(3) -0.001(2) 0.004(2) 0.003(2)
C37 0.025(3) 0.018(3) 0.022(3) -0.001(2) 0.004(2) 0.007(2)
C38 0.030(3) 0.030(3) 0.029(3) -0.001(2) 0.012(3) 0.008(2)
C39 0.025(3) 0.015(2) 0.020(3) -0.0052(19) 0.001(2) 0.002(2)
C40 0.018(3) 0.019(3) 0.027(3) -0.005(2) 0.005(2) -0.003(2)
C41 0.018(3) 0.020(3) 0.027(3) -0.009(2) 0.002(2) -0.001(2)
C42 0.019(3) 0.016(2) 0.035(3) -0.009(2) 0.004(2) -0.001(2)
C43 0.017(3) 0.025(3) 0.027(3) -0.005(2) 0.000(2) 0.008(2)
C44 0.021(3) 0.023(3) 0.028(3) -0.011(2) -0.001(2) 0.008(2)
C45 0.024(3) 0.019(3) 0.025(3) -0.008(2) 0.005(2) -0.001(2)
C46 0.017(3) 0.017(3) 0.028(3) -0.011(2) 0.009(2) 0.002(2)
C47 0.025(3) 0.020(3) 0.018(3) -0.002(2) -0.003(2) -0.002(2)
C48 0.033(3) 0.023(3) 0.013(3) -0.001(2) -0.003(2) 0.002(2)
C49 0.028(3) 0.017(3) 0.023(3) -0.003(2) -0.002(2) -0.003(2)
C50 0.025(3) 0.019(3) 0.031(3) -0.010(2) 0.002(2) 0.001(2)
C51 0.026(3) 0.026(3) 0.037(3) -0.020(2) 0.001(3) 0.009(2)
C52 0.013(3) 0.032(3) 0.039(3) -0.022(3) 0.000(2) 0.011(2)
C53 0.021(3) 0.018(2) 0.020(3) -0.009(2) -0.001(2) 0.000(2)
C54 0.017(3) 0.019(3) 0.025(3) -0.010(2) 0.005(2) -0.001(2)
C55 0.012(3) 0.017(2) 0.022(3) -0.0087(19) 0.004(2) -0.0031(19)
C56 0.019(3) 0.011(2) 0.011(2) -0.0047(17) 0.004(2) -0.0024(18)
C57 0.023(3) 0.024(3) 0.016(3) -0.004(2) 0.004(2) 0.002(2)

loop_
_atom_type_symbol
_atom_type_description
_atom_type_scat_dispersion_real
_atom_type_scat_dispersion_imag
_atom_type_scat_source
C C 0.0033 0.0016 'International Tables Vol C Tables 4.2.6.8 and 6.1.1.4'
H H 0.0000 0.0000 'International Tables Vol C Tables 4.2.6.8 and 6.1.1.4'
N N 0.0061 0.0033 'International Tables Vol C Tables 4.2.6.8 and 6.1.1.4'
O O 0.0106 0.0060 'International Tables Vol C Tables 4.2.6.8 and 6.1.1.4'
Ru Ru -1.2594 0.8363 'International Tables Vol C Tables 4.2.6.8 and 6.1.1.4'

loop_
_geom_angle_atom_site_label_1
_geom_angle_atom_site_label_2
_geom_angle_atom_site_label_3
_geom_angle
C2 Ru1 C1 91.5(2)
C2 Ru1 C3 99.6(2)
C1 Ru1 C3 94.0(3)
C2 Ru1 C18 129.5(2)
C1 Ru1 C18 91.9(2)
C3 Ru1 C18 130.4(2)
C2 Ru1 C17 150.6(2)
C1 Ru1 C17 113.0(2)
C3 Ru1 C17 94.8(2)
C18 Ru1 C17 38.92(18)
C2 Ru1 Ru2 104.31(17)
C1 Ru1 Ru2 162.84(18)
C3 Ru1 Ru2 89.89(19)
C18 Ru1 Ru2 72.99(14)
C17 Ru1 Ru2 49.97(12)
C2 Ru1 Ru4 83.96(17)
C1 Ru1 Ru4 115.0(2)
C3 Ru1 Ru4 150.82(19)
C18 Ru1 Ru4 49.57(13)
C17 Ru1 Ru4 71.40(13)
Ru2 Ru1 Ru4 61.391(17)
C6 Ru2 C5 95.3(2)
C6 Ru2 C4 94.8(2)
C5 Ru2 C4 95.8(3)
C6 Ru2 C17 127.9(2)
C5 Ru2 C17 92.2(2)
C4 Ru2 C17 135.5(2)
C6 Ru2 Ru1 156.18(16)
C5 Ru2 Ru1 108.46(17)
C4 Ru2 Ru1 83.69(17)
C17 Ru2 Ru1 52.41(14)
C6 Ru2 Ru3 79.05(17)
C5 Ru2 Ru3 112.14(19)
C4 Ru2 Ru3 151.78(17)
C17 Ru2 Ru3 50.74(14)
Ru1 Ru2 Ru3 91.018(19)
C6 Ru2 Ru4 96.92(17)
C5 Ru2 Ru4 163.36(16)
C4 Ru2 Ru4 94.35(17)
C17 Ru2 Ru4 71.36(13)
Ru1 Ru2 Ru4 59.638(19)
Ru3 Ru2 Ru4 59.646(18)
C7 Ru3 C8 90.4(3)
C7 Ru3 C15 93.3(2)
C8 Ru3 C15 90.6(2)
C7 Ru3 C17 149.1(2)
C8 Ru3 C17 118.9(2)
C15 Ru3 C17 78.02(19)
C7 Ru3 C18 160.9(2)
C8 Ru3 C18 91.7(2)
C15 Ru3 C18 105.65(19)
C17 Ru3 C18 38.84(18)
C7 Ru3 Ru2 103.8(2)
C8 Ru3 Ru2 162.74(19)
C15 Ru3 Ru2 98.17(14)
C17 Ru3 Ru2 49.58(13)
C18 Ru3 Ru2 71.66(14)
C7 Ru3 Ru4 112.24(17)
C8 Ru3 Ru4 105.05(17)
C15 Ru3 Ru4 149.53(15)
C17 Ru3 Ru4 71.54(13)
C18 Ru3 Ru4 49.05(13)
Ru2 Ru3 Ru4 60.738(16)
C9 Ru4 C10 92.6(3)
C9 Ru4 C11 90.2(3)
C10 Ru4 C11 98.3(2)
C9 Ru4 C18 117.5(2)
C10 Ru4 C18 92.2(2)
C11 Ru4 C18 150.0(2)
C9 Ru4 Ru1 156.28(17)
C10 Ru4 Ru1 107.85(19)
C11 Ru4 Ru1 98.38(17)
C18 Ru4 Ru1 51.57(15)
C9 Ru4 Ru3 69.46(17)
C10 Ru4 Ru3 114.88(19)
C11 Ru4 Ru3 141.06(18)
C18 Ru4 Ru3 52.46(14)
Ru1 Ru4 Ru3 90.60(2)
C9 Ru4 Ru2 98.68(18)
C10 Ru4 Ru2 163.91(17)
C11 Ru4 Ru2 93.13(17)
C18 Ru4 Ru2 72.41(14)
Ru1 Ru4 Ru2 58.97(2)
Ru3 Ru4 Ru2 59.62(2)
C21 Ru5 C22 89.3(3)
C21 Ru5 C20 95.0(3)
C22 Ru5 C20 96.0(5)
C21 Ru5 C36 149.6(3)
C22 Ru5 C36 120.0(3)
C20 Ru5 C36 90.0(3)
C21 Ru5 C37 144.5(3)
C22 Ru5 C37 90.8(3)
C20 Ru5 C37 120.3(3)
C36 Ru5 C37 38.9(2)
C21 Ru5 Ru6 95.2(2)
C22 Ru5 Ru6 102.7(4)
C20 Ru5 Ru6 158.7(3)
C36 Ru5 Ru6 72.02(14)
C37 Ru5 Ru6 50.29(15)
C21 Ru5 Ru8 99.6(2)
C22 Ru5 Ru8 162.4(3)
C20 Ru5 Ru8 98.2(3)
C36 Ru5 Ru8 50.00(14)
C37 Ru5 Ru8 73.08(15)
Ru6 Ru5 Ru8 61.59(2)
C23 Ru6 C24 95.0(3)
C23 Ru6 C25 92.5(3)
C24 Ru6 C25 97.8(3)
C23 Ru6 C37 145.5(3)
C24 Ru6 C37 90.8(2)
C25 Ru6 C37 120.4(2)
C23 Ru6 Ru5 93.2(2)
C24 Ru6 Ru5 101.2(2)
C25 Ru6 Ru5 159.60(17)
C37 Ru6 Ru5 52.30(14)
C23 Ru6 Ru7 142.9(2)
C24 Ru6 Ru7 120.23(17)
C25 Ru6 Ru7 72.85(17)
C37 Ru6 Ru7 52.81(14)
Ru5 Ru6 Ru7 91.05(2)
C23 Ru6 Ru8 92.45(19)
C24 Ru6 Ru8 159.7(2)
C25 Ru6 Ru8 100.77(18)
C37 Ru6 Ru8 72.66(15)
Ru5 Ru6 Ru8 59.427(19)
Ru7 Ru6 Ru8 58.779(17)
C27 Ru7 C26 92.3(2)
C27 Ru7 C34 90.8(2)
C26 Ru7 C34 94.8(2)
C27 Ru7 C36 137.6(2)
C26 Ru7 C36 129.1(2)
C34 Ru7 C36 78.3(2)
C27 Ru7 C37 168.0(2)
C26 Ru7 C37 95.1(2)
C34 Ru7 C37 98.0(2)
C36 Ru7 C37 38.4(2)
C27 Ru7 Ru8 96.90(16)
C26 Ru7 Ru8 155.71(15)
C34 Ru7 Ru8 107.51(15)
C36 Ru7 Ru8 50.10(14)
C37 Ru7 Ru8 72.72(14)
C27 Ru7 Ru6 120.47(17)
C26 Ru7 Ru6 94.72(15)
C34 Ru7 Ru6 146.81(15)
C36 Ru7 Ru6 71.11(14)
C37 Ru7 Ru6 49.50(15)
Ru8 Ru7 Ru6 61.282(17)
C29 Ru8 C28 98.9(3)
C29 Ru8 C30 95.2(3)
C28 Ru8 C30 91.7(2)
C29 Ru8 C36 92.6(2)
C28 Ru8 C36 132.9(2)
C30 Ru8 C36 132.6(2)
C29 Ru8 Ru7 106.81(18)
C28 Ru8 Ru7 80.84(17)
C30 Ru8 Ru7 157.61(17)
C36 Ru8 Ru7 52.20(14)
C29 Ru8 Ru5 114.6(2)
C28 Ru8 Ru5 146.31(18)
C30 Ru8 Ru5 83.04(17)
C36 Ru8 Ru5 51.64(14)
Ru7 Ru8 Ru5 91.48(2)
C29 Ru8 Ru6 163.20(19)
C28 Ru8 Ru6 89.40(18)
C30 Ru8 Ru6 99.17(18)
C36 Ru8 Ru6 71.17(15)
Ru7 Ru8 Ru6 59.94(2)
Ru5 Ru8 Ru6 58.98(2)
C40 Ru9 C41 90.9(2)
C40 Ru9 C39 96.9(2)
C41 Ru9 C39 93.0(2)
C40 Ru9 C55 146.3(2)
C41 Ru9 C55 120.1(2)
C39 Ru9 C55 94.4(2)
C40 Ru9 C56 137.4(2)
C41 Ru9 C56 93.3(2)
C39 Ru9 C56 125.1(2)
C55 Ru9 C56 38.08(18)
C40 Ru9 Ru10 88.28(16)
C41 Ru9 Ru10 105.95(16)
C39 Ru9 Ru10 160.27(15)
C55 Ru9 Ru10 71.60(13)
C56 Ru9 Ru10 49.88(13)
C40 Ru9 Ru12 96.50(16)
C41 Ru9 Ru12 165.29(16)
C39 Ru9 Ru12 98.66(15)
C55 Ru9 Ru12 50.33(14)
C56 Ru9 Ru12 72.69(12)
Ru10 Ru9 Ru12 61.758(17)
C44 Ru10 C43 97.0(2)
C44 Ru10 C42 92.0(2)
C43 Ru10 C42 97.3(2)
C44 Ru10 C56 116.1(2)
C43 Ru10 C56 90.8(2)
C42 Ru10 C56 149.7(2)
C44 Ru10 Ru9 159.12(16)
C43 Ru10 Ru9 100.57(17)
C42 Ru10 Ru9 96.84(16)
C56 Ru10 Ru9 52.85(12)
C44 Ru10 Ru11 69.85(16)
C43 Ru10 Ru11 121.15(17)
C42 Ru10 Ru11 138.49(16)
C56 Ru10 Ru11 52.81(12)
Ru9 Ru10 Ru11 91.28(2)
C44 Ru10 Ru12 101.51(16)
C43 Ru10 Ru12 159.21(17)
C42 Ru10 Ru12 91.52(17)
C56 Ru10 Ru12 72.61(13)
Ru9 Ru10 Ru12 59.53(2)
Ru11 Ru10 Ru12 58.306(17)
C46 Ru11 C45 93.7(2)
C46 Ru11 C53 93.8(2)
C45 Ru11 C53 95.6(2)
C46 Ru11 C55 139.7(2)
C45 Ru11 C55 126.2(2)
C53 Ru11 C55 78.1(2)
C46 Ru11 C56 158.1(2)
C45 Ru11 C56 96.8(2)
C53 Ru11 C56 104.3(2)
C55 Ru11 C56 37.71(18)
C46 Ru11 Ru12 92.63(17)
C45 Ru11 Ru12 164.45(16)
C53 Ru11 Ru12 98.12(14)
C55 Ru11 Ru12 50.74(14)
C56 Ru11 Ru12 72.83(12)
C46 Ru11 Ru10 109.86(16)
C45 Ru11 Ru10 102.98(16)
C53 Ru11 Ru10 148.56(14)
C55 Ru11 Ru10 70.49(13)
C56 Ru11 Ru10 48.94(13)
Ru12 Ru11 Ru10 61.493(17)
C49 Ru12 C47 93.2(2)
C49 Ru12 C48 94.3(2)
C47 Ru12 C48 97.4(2)
C49 Ru12 C55 120.0(2)
C47 Ru12 C55 144.5(2)
C48 Ru12 C55 92.4(2)
C49 Ru12 Ru11 171.72(16)
C47 Ru12 Ru11 93.71(16)
C48 Ru12 Ru11 89.24(16)
C55 Ru12 Ru11 52.24(13)
C49 Ru12 Ru9 80.01(16)
C47 Ru12 Ru9 133.20(16)
C48 Ru12 Ru9 129.10(18)
C55 Ru12 Ru9 51.50(13)
Ru11 Ru12 Ru9 91.94(2)
C49 Ru12 Ru10 116.06(17)
C47 Ru12 Ru10 84.68(16)
C48 Ru12 Ru10 149.43(16)
C55 Ru12 Ru10 70.33(14)
Ru11 Ru12 Ru10 60.201(18)
Ru9 Ru12 Ru10 58.715(18)
C15 N1 C13 109.8(4)
C15 N1 C12 126.8(4)
C13 N1 C12 123.2(4)
C15 N2 C14 111.5(5)
C15 N2 C16 120.2(4)
C14 N2 C16 128.1(4)
C34 N3 C32 110.6(5)
C34 N3 C31 124.9(5)
C32 N3 C31 124.3(4)
C34 N4 C33 110.0(4)
C34 N4 C35 122.4(4)
C33 N4 C35 127.6(5)
C53 N5 C51 109.9(4)
C53 N5 C50 125.9(5)
C51 N5 C50 124.2(4)
C53 N6 C52 110.6(4)
C53 N6 C54 121.1(4)
C52 N6 C54 128.3(5)
O1 C1 Ru1 177.7(5)
O2 C2 Ru1 176.8(5)
O3 C3 Ru1 178.6(6)
O4 C4 Ru2 178.5(5)
O5 C5 Ru2 178.1(5)
O6 C6 Ru2 176.2(5)
O7 C7 Ru3 178.7(6)
O8 C8 Ru3 176.4(5)
O9 C9 Ru4 167.9(5)
O10 C10 Ru4 174.8(6)
O11 C11 Ru4 175.9(6)
N1 C12 H12A 109.5
N1 C12 H12B 109.5
H12A C12 H12B 109.5
N1 C12 H12C 109.5
H12A C12 H12C 109.5
H12B C12 H12C 109.5
C14 C13 N1 107.2(5)
C14 C13 H13 126.4
N1 C13 H13 126.4
C13 C14 N2 106.3(4)
C13 C14 H14 126.9
N2 C14 H14 126.9
N2 C15 N1 105.3(4)
N2 C15 Ru3 118.4(4)
N1 C15 Ru3 136.3(4)
N2 C16 C17 108.1(4)
N2 C16 H16A 110.1
C17 C16 H16A 110.1
N2 C16 H16B 110.1
C17 C16 H16B 110.1
H16A C16 H16B 108.4
C18 C17 C16 124.5(4)
C18 C17 Ru2 108.8(3)
C16 C17 Ru2 126.7(3)
C18 C17 Ru3 72.9(3)
C16 C17 Ru3 112.4(3)
Ru2 C17 Ru3 79.68(16)
C18 C17 Ru1 69.8(3)
C16 C17 Ru1 120.1(3)
Ru2 C17 Ru1 77.62(16)
Ru3 C17 Ru1 126.5(2)
C17 C18 C19 124.9(4)
C17 C18 Ru4 107.4(3)
C19 C18 Ru4 127.7(4)
C17 C18 Ru1 71.3(3)
C19 C18 Ru1 117.2(4)
Ru4 C18 Ru1 78.86(17)
C17 C18 Ru3 68.3(3)
C19 C18 Ru3 116.9(4)
Ru4 C18 Ru3 78.48(17)
Ru1 C18 Ru3 124.3(2)
C18 C19 H19A 109.4
C18 C19 H19B 109.5
H19A C19 H19B 109.5
C18 C19 H19C 109.5
H19A C19 H19C 109.5
H19B C19 H19C 109.5
O12 C20 Ru5 179.4(9)
O13 C21 Ru5 177.8(7)
O14 C22 Ru5 177.7(14)
O15 C23 Ru6 177.5(6)
O16 C24 Ru6 178.3(6)
O17 C25 Ru6 171.6(5)
O18 C26 Ru7 176.5(4)
O19 C27 Ru7 179.0(5)
O20 C28 Ru8 176.3(5)
O21 C29 Ru8 177.9(5)
O22 C30 Ru8 175.3(5)
N3 C31 H31A 109.5
N3 C31 H31B 109.5
H31A C31 H31B 109.5
N3 C31 H31C 109.5
H31A C31 H31C 109.5
H31B C31 H31C 109.5
C33 C32 N3 106.7(5)
C33 C32 H32 126.6
N3 C32 H32 126.6
C32 C33 N4 107.0(5)
C32 C33 H33 126.5
N4 C33 H33 126.5
N3 C34 N4 105.7(5)
N3 C34 Ru7 136.2(4)
N4 C34 Ru7 117.9(4)
N4 C35 C36 108.4(4)
N4 C35 H35A 110.0
C36 C35 H35A 110.0
N4 C35 H35B 110.0
C36 C35 H35B 110.0
H35A C35 H35B 108.4
C37 C36 C35 121.9(5)
C37 C36 Ru8 109.8(4)
C35 C36 Ru8 128.2(4)
C37 C36 Ru5 71.2(3)
C35 C36 Ru5 120.1(4)
Ru8 C36 Ru5 78.36(17)
C37 C36 Ru7 72.5(3)
C35 C36 Ru7 113.0(3)
Ru8 C36 Ru7 77.70(18)
Ru5 C36 Ru7 125.8(3)
C36 C37 C38 124.9(5)
C36 C37 Ru6 106.4(4)
C38 C37 Ru6 128.7(4)
C36 C37 Ru5 69.9(3)
C38 C37 Ru5 118.7(4)
Ru6 C37 Ru5 77.41(18)
C36 C37 Ru7 69.1(3)
C38 C37 Ru7 117.2(4)
Ru6 C37 Ru7 77.69(19)
Ru5 C37 Ru7 122.7(3)
C37 C38 H38A 109.5
C37 C38 H38B 109.5
H38A C38 H38B 109.5
C37 C38 H38C 109.5
H38A C38 H38C 109.5
H38B C38 H38C 109.5
O23 C39 Ru9 178.8(5)
O24 C40 Ru9 178.2(5)
O25 C41 Ru9 179.3(5)
O26 C42 Ru10 178.9(5)
O27 C43 Ru10 177.7(5)
O28 C44 Ru10 169.0(5)
O29 C45 Ru11 176.5(5)
O30 C46 Ru11 177.6(5)
O31 C47 Ru12 178.5(5)
O32 C48 Ru12 177.0(5)
O33 C49 Ru12 174.3(5)
N5 C50 H50A 109.5
N5 C50 H50B 109.5
H50A C50 H50B 109.5
N5 C50 H50C 109.5
H50A C50 H50C 109.5
H50B C50 H50C 109.5
C52 C51 N5 108.0(5)
C52 C51 H51 126.0
N5 C51 H51 126.0
C51 C52 N6 106.4(5)
C51 C52 H52 126.8
N6 C52 H52 126.8
N6 C53 N5 105.2(5)
N6 C53 Ru11 118.4(4)
N5 C53 Ru11 136.3(4)
N6 C54 C55 108.4(4)
N6 C54 H54A 110.0
C55 C54 H54A 110.0
N6 C54 H54B 110.0
C55 C54 H54B 110.0
H54A C54 H54B 108.4
C56 C55 C54 124.1(5)
C56 C55 Ru12 109.8(3)
C54 C55 Ru12 125.7(4)
C56 C55 Ru9 72.1(3)
C54 C55 Ru9 121.7(3)
Ru12 C55 Ru9 78.17(17)
C56 C55 Ru11 73.0(3)
C54 C55 Ru11 111.4(3)
Ru12 C55 Ru11 77.03(16)
Ru9 C55 Ru11 126.4(2)
C55 C56 C57 124.4(5)
C55 C56 Ru10 107.2(3)
C57 C56 Ru10 128.4(4)
C55 C56 Ru9 69.9(3)
C57 C56 Ru9 120.3(3)
Ru10 C56 Ru9 77.27(16)
C55 C56 Ru11 69.2(3)
C57 C56 Ru11 115.8(3)
Ru10 C56 Ru11 78.25(16)
Ru9 C56 Ru11 122.5(2)
C56 C57 H57A 109.5
C56 C57 H57B 109.5
H57A C57 H57B 109.5
C56 C57 H57C 109.5
H57A C57 H57C 109.5
H57B C57 H57C 109.5

loop_
_geom_bond_atom_site_label_1
_geom_bond_atom_site_label_2
_geom_bond_distance
Ru1 C2 1.903(6)
Ru1 C1 1.905(6)
Ru1 C3 1.934(6)
Ru1 C18 2.198(5)
Ru1 C17 2.218(5)
Ru1 Ru2 2.7344(9)
Ru1 Ru4 2.7533(7)
Ru2 C6 1.906(6)
Ru2 C5 1.919(6)
Ru2 C4 1.925(6)
Ru2 C17 2.144(5)
Ru2 Ru3 2.7701(8)
Ru2 Ru4 2.8014(7)
Ru3 C7 1.865(6)
Ru3 C8 1.895(6)
Ru3 C15 2.012(5)
Ru3 C17 2.180(5)
Ru3 C18 2.242(5)
Ru3 Ru4 2.7710(8)
Ru4 C9 1.888(6)
Ru4 C10 1.916(6)
Ru4 C11 1.926(5)
Ru4 C18 2.136(5)
Ru5 C21 1.903(7)
Ru5 C22 1.913(9)
Ru5 C20 1.914(9)
Ru5 C36 2.199(5)
Ru5 C37 2.217(5)
Ru5 Ru6 2.7345(9)
Ru5 Ru8 2.7472(8)
Ru6 C23 1.909(6)
Ru6 C24 1.922(7)
Ru6 C25 1.922(7)
Ru6 C37 2.156(6)
Ru6 Ru7 2.7696(8)
Ru6 Ru8 2.8064(8)
Ru7 C27 1.872(6)
Ru7 C26 1.880(5)
Ru7 C34 2.026(6)
Ru7 C36 2.213(5)
Ru7 C37 2.258(5)
Ru7 Ru8 2.7366(8)
Ru8 C29 1.901(6)
Ru8 C28 1.906(6)
Ru8 C30 1.907(6)
Ru8 C36 2.149(5)
Ru9 C40 1.886(6)
Ru9 C41 1.908(5)
Ru9 C39 1.937(6)
Ru9 C55 2.195(5)
Ru9 C56 2.224(5)
Ru9 Ru10 2.7221(8)
Ru9 Ru12 2.7453(7)
Ru10 C44 1.897(6)
Ru10 C43 1.908(5)
Ru10 C42 1.919(6)
Ru10 C56 2.134(5)
Ru10 Ru11 2.7710(7)
Ru10 Ru12 2.8061(7)
Ru11 C46 1.865(5)
Ru11 C45 1.908(6)
Ru11 C53 2.019(6)
Ru11 C55 2.204(5)
Ru11 C56 2.255(4)
Ru11 Ru12 2.7170(7)
Ru12 C49 1.893(5)
Ru12 C47 1.903(6)
Ru12 C48 1.904(6)
Ru12 C55 2.159(5)
O1 C1 1.144(7)
O2 C2 1.144(7)
O3 C3 1.128(7)
O4 C4 1.129(7)
O5 C5 1.142(7)
O6 C6 1.154(7)
O7 C7 1.161(8)
O8 C8 1.144(7)
O9 C9 1.155(8)
O10 C10 1.147(7)
O11 C11 1.138(7)
O12 C20 1.127(10)
O13 C21 1.141(9)
O14 C22 1.123(11)
O15 C23 1.143(8)
O16 C24 1.127(8)
O17 C25 1.128(8)
O18 C26 1.147(7)
O19 C27 1.141(7)
O20 C28 1.159(7)
O21 C29 1.154(7)
O22 C30 1.150(7)
O23 C39 1.120(7)
O24 C40 1.156(7)
O25 C41 1.129(7)
O26 C42 1.157(7)
O27 C43 1.145(7)
O28 C44 1.153(7)
O29 C45 1.139(7)
O30 C46 1.156(7)
O31 C47 1.155(7)
O32 C48 1.156(7)
O33 C49 1.157(7)
N1 C15 1.352(7)
N1 C13 1.400(7)
N1 C12 1.463(7)
N2 C15 1.347(7)
N2 C14 1.380(7)
N2 C16 1.464(7)
N3 C34 1.343(7)
N3 C32 1.397(7)
N3 C31 1.461(7)
N4 C34 1.362(7)
N4 C33 1.393(7)
N4 C35 1.451(7)
N5 C53 1.364(7)
N5 C51 1.383(8)
N5 C50 1.455(7)
N6 C53 1.356(7)
N6 C52 1.394(7)
N6 C54 1.442(6)
C12 H12A 0.9600
C12 H12B 0.9600
C12 H12C 0.9600
C13 C14 1.345(8)
C13 H13 0.9300
C14 H14 0.9300
C16 C17 1.503(6)
C16 H16A 0.9700
C16 H16B 0.9700
C17 C18 1.472(7)
C18 C19 1.526(7)
C19 H19A 0.9600
C19 H19B 0.9600
C19 H19C 0.9600
C31 H31A 0.9600
C31 H31B 0.9600
C31 H31C 0.9600
C32 C33 1.346(8)
C32 H32 0.9300
C33 H33 0.9300
C35 C36 1.526(8)
C35 H35A 0.9700
C35 H35B 0.9700
C36 C37 1.471(8)
C37 C38 1.520(8)
C38 H38A 0.9600
C38 H38B 0.9600
C38 H38C 0.9600
C50 H50A 0.9600
C50 H50B 0.9600
C50 H50C 0.9600
C51 C52 1.339(8)
C51 H51 0.9300
C52 H52 0.9300
C54 C55 1.536(7)
C54 H54A 0.9700
C54 H54B 0.9700
C55 C56 1.442(7)
C56 C57 1.528(7)
C57 H57A 0.9600
C57 H57B 0.9600
C57 H57C 0.9600

loop_
_geom_torsion_atom_site_label_1
_geom_torsion_atom_site_label_2
_geom_torsion_atom_site_label_3
_geom_torsion_atom_site_label_4
_geom_torsion
C2 Ru1 Ru2 C6 -63.6(4)
C1 Ru1 Ru2 C6 93.3(7)
C3 Ru1 Ru2 C6 -163.5(5)
C18 Ru1 Ru2 C6 63.8(4)
C17 Ru1 Ru2 C6 100.2(4)
Ru4 Ru1 Ru2 C6 11.1(4)
C2 Ru1 Ru2 C5 118.1(3)
C1 Ru1 Ru2 C5 -85.0(7)
C3 Ru1 Ru2 C5 18.2(3)
C18 Ru1 Ru2 C5 -114.5(2)
C17 Ru1 Ru2 C5 -78.1(3)
Ru4 Ru1 Ru2 C5 -167.19(19)
C2 Ru1 Ru2 C4 24.1(2)
C1 Ru1 Ru2 C4 -179.0(7)
C3 Ru1 Ru2 C4 -75.8(3)
C18 Ru1 Ru2 C4 151.5(2)
C17 Ru1 Ru2 C4 -172.1(2)
Ru4 Ru1 Ru2 C4 98.81(17)
C2 Ru1 Ru2 C17 -163.8(2)
C1 Ru1 Ru2 C17 -6.9(7)
C3 Ru1 Ru2 C17 96.3(2)
C18 Ru1 Ru2 C17 -36.3(2)
Ru4 Ru1 Ru2 C17 -89.06(17)
C2 Ru1 Ru2 Ru3 -128.16(17)
C1 Ru1 Ru2 Ru3 28.8(6)
C3 Ru1 Ru2 Ru3 131.98(18)
C18 Ru1 Ru2 Ru3 -0.68(14)
C17 Ru1 Ru2 Ru3 35.65(17)
Ru4 Ru1 Ru2 Ru3 -53.404(19)
C2 Ru1 Ru2 Ru4 -74.76(17)
C1 Ru1 Ru2 Ru4 82.2(6)
C3 Ru1 Ru2 Ru4 -174.62(18)
C18 Ru1 Ru2 Ru4 52.72(14)
C17 Ru1 Ru2 Ru4 89.06(17)
C6 Ru2 Ru3 C7 3.2(2)
C5 Ru2 Ru3 C7 -88.2(3)
C4 Ru2 Ru3 C7 82.9(4)
C17 Ru2 Ru3 C7 -162.0(3)
Ru1 Ru2 Ru3 C7 161.39(18)
Ru4 Ru2 Ru3 C7 107.99(19)
C6 Ru2 Ru3 C8 -141.6(6)
C5 Ru2 Ru3 C8 127.0(6)
C4 Ru2 Ru3 C8 -61.9(7)
C17 Ru2 Ru3 C8 53.2(6)
Ru1 Ru2 Ru3 C8 16.6(5)
Ru4 Ru2 Ru3 C8 -36.8(5)
C6 Ru2 Ru3 C15 98.6(2)
C5 Ru2 Ru3 C15 7.3(2)
C4 Ru2 Ru3 C15 178.3(4)
C17 Ru2 Ru3 C15 -66.6(2)
Ru1 Ru2 Ru3 C15 -103.19(14)
Ru4 Ru2 Ru3 C15 -156.58(14)
C6 Ru2 Ru3 C17 165.2(2)
C5 Ru2 Ru3 C17 73.8(2)
C4 Ru2 Ru3 C17 -115.1(4)
Ru1 Ru2 Ru3 C17 -36.62(17)
Ru4 Ru2 Ru3 C17 -90.02(17)
C6 Ru2 Ru3 C18 -157.5(2)
C5 Ru2 Ru3 C18 111.1(2)
C4 Ru2 Ru3 C18 -77.8(4)
C17 Ru2 Ru3 C18 37.3(2)
Ru1 Ru2 Ru3 C18 0.68(13)
Ru4 Ru2 Ru3 C18 -52.72(14)
C6 Ru2 Ru3 Ru4 -104.80(16)
C5 Ru2 Ru3 Ru4 163.84(18)
C4 Ru2 Ru3 Ru4 -25.1(4)
C17 Ru2 Ru3 Ru4 90.02(16)
Ru1 Ru2 Ru3 Ru4 53.40(2)
C2 Ru1 Ru4 C9 131.3(5)
C1 Ru1 Ru4 C9 -139.8(5)
C3 Ru1 Ru4 C9 32.5(6)
C18 Ru1 Ru4 C9 -70.1(5)
C17 Ru1 Ru4 C9 -32.5(5)
Ru2 Ru1 Ru4 C9 21.4(5)
C2 Ru1 Ru4 C10 -80.2(3)
C1 Ru1 Ru4 C10 8.6(3)
C3 Ru1 Ru4 C10 -179.1(4)
C18 Ru1 Ru4 C10 78.3(3)
C17 Ru1 Ru4 C10 115.9(2)
Ru2 Ru1 Ru4 C10 169.82(19)
C2 Ru1 Ru4 C11 21.3(2)
C1 Ru1 Ru4 C11 110.2(3)
C3 Ru1 Ru4 C11 -77.5(4)
C18 Ru1 Ru4 C11 179.8(3)
C17 Ru1 Ru4 C11 -142.5(2)
Ru2 Ru1 Ru4 C11 -88.61(18)
C2 Ru1 Ru4 C18 -158.5(2)
C1 Ru1 Ru4 C18 -69.6(3)
C3 Ru1 Ru4 C18 102.6(4)
C17 Ru1 Ru4 C18 37.7(2)
Ru2 Ru1 Ru4 C18 91.55(18)
C2 Ru1 Ru4 Ru3 163.31(17)
C1 Ru1 Ru4 Ru3 -107.82(19)
C3 Ru1 Ru4 Ru3 64.5(4)
C18 Ru1 Ru4 Ru3 -38.17(18)
C17 Ru1 Ru4 Ru3 -0.51(13)
Ru2 Ru1 Ru4 Ru3 53.37(2)
C2 Ru1 Ru4 Ru2 109.93(17)
C1 Ru1 Ru4 Ru2 -161.19(19)
C3 Ru1 Ru4 Ru2 11.1(4)
C18 Ru1 Ru4 Ru2 -91.55(18)
C17 Ru1 Ru4 Ru2 -53.89(13)
C7 Ru3 Ru4 C9 20.2(3)
C8 Ru3 Ru4 C9 -76.6(3)
C15 Ru3 Ru4 C9 164.9(3)
C17 Ru3 Ru4 C9 167.4(2)
C18 Ru3 Ru4 C9 -155.5(3)
Ru2 Ru3 Ru4 C9 114.0(2)
C7 Ru3 Ru4 C10 103.3(3)
C8 Ru3 Ru4 C10 6.5(3)
C15 Ru3 Ru4 C10 -112.0(3)
C17 Ru3 Ru4 C10 -109.5(2)
C18 Ru3 Ru4 C10 -72.4(3)
Ru2 Ru3 Ru4 C10 -162.9(2)
C7 Ru3 Ru4 C11 -42.5(4)
C8 Ru3 Ru4 C11 -139.3(3)
C15 Ru3 Ru4 C11 102.2(4)
C17 Ru3 Ru4 C11 104.7(3)
C18 Ru3 Ru4 C11 141.8(3)
Ru2 Ru3 Ru4 C11 51.3(3)
C7 Ru3 Ru4 C18 175.7(3)
C8 Ru3 Ru4 C18 78.9(3)
C15 Ru3 Ru4 C18 -39.6(3)
C17 Ru3 Ru4 C18 -37.1(2)
Ru2 Ru3 Ru4 C18 -90.49(18)
C7 Ru3 Ru4 Ru1 -146.7(2)
C8 Ru3 Ru4 Ru1 116.52(18)
C15 Ru3 Ru4 Ru1 -2.0(3)
C17 Ru3 Ru4 Ru1 0.52(13)
C18 Ru3 Ru4 Ru1 37.63(18)
Ru2 Ru3 Ru4 Ru1 -52.862(18)
C7 Ru3 Ru4 Ru2 -93.8(2)
C8 Ru3 Ru4 Ru2 169.39(18)
C15 Ru3 Ru4 Ru2 50.9(3)
C17 Ru3 Ru4 Ru2 53.38(14)
C18 Ru3 Ru4 Ru2 90.49(18)
C6 Ru2 Ru4 C9 13.0(2)
C5 Ru2 Ru4 C9 -124.2(7)
C4 Ru2 Ru4 C9 108.5(3)
C17 Ru2 Ru4 C9 -114.7(2)
Ru1 Ru2 Ru4 C9 -171.46(19)
Ru3 Ru2 Ru4 C9 -59.93(19)
C6 Ru2 Ru4 C10 147.1(8)
C5 Ru2 Ru4 C10 9.9(10)
C4 Ru2 Ru4 C10 -117.4(7)
C17 Ru2 Ru4 C10 19.4(7)
Ru1 Ru2 Ru4 C10 -37.4(7)
Ru3 Ru2 Ru4 C10 74.2(7)
C6 Ru2 Ru4 C11 -77.6(2)
C5 Ru2 Ru4 C11 145.2(7)
C4 Ru2 Ru4 C11 17.8(2)
C17 Ru2 Ru4 C11 154.6(2)
Ru1 Ru2 Ru4 C11 97.90(18)
Ru3 Ru2 Ru4 C11 -150.57(18)
C6 Ru2 Ru4 C18 129.3(2)
C5 Ru2 Ru4 C18 -8.0(7)
C4 Ru2 Ru4 C18 -135.3(2)
C17 Ru2 Ru4 C18 1.5(2)
Ru1 Ru2 Ru4 C18 -55.24(15)
Ru3 Ru2 Ru4 C18 56.29(15)
C6 Ru2 Ru4 Ru1 -175.50(16)
C5 Ru2 Ru4 Ru1 47.3(7)
C4 Ru2 Ru4 Ru1 -80.08(17)
C17 Ru2 Ru4 Ru1 56.73(14)
Ru3 Ru2 Ru4 Ru1 111.53(2)
C6 Ru2 Ru4 Ru3 72.98(16)
C5 Ru2 Ru4 Ru3 -64.2(7)
C4 Ru2 Ru4 Ru3 168.39(17)
C17 Ru2 Ru4 Ru3 -54.79(14)
Ru1 Ru2 Ru4 Ru3 -111.53(2)
C21 Ru5 Ru6 C23 -7.2(3)
C22 Ru5 Ru6 C23 -97.6(3)
C20 Ru5 Ru6 C23 111.0(8)
C36 Ru5 Ru6 C23 144.6(2)
C37 Ru5 Ru6 C23 -178.0(3)
Ru8 Ru5 Ru6 C23 90.94(19)
C21 Ru5 Ru6 C24 88.5(3)
C22 Ru5 Ru6 C24 -1.9(3)
C20 Ru5 Ru6 C24 -153.3(8)
C36 Ru5 Ru6 C24 -119.7(2)
C37 Ru5 Ru6 C24 -82.2(3)
Ru8 Ru5 Ru6 C24 -173.33(18)
C21 Ru5 Ru6 C25 -113.2(6)
C22 Ru5 Ru6 C25 156.4(6)
C20 Ru5 Ru6 C25 5.0(9)
C36 Ru5 Ru6 C25 38.6(6)
C37 Ru5 Ru6 C25 76.1(6)
Ru8 Ru5 Ru6 C25 -15.0(5)
C21 Ru5 Ru6 C37 170.7(3)
C22 Ru5 Ru6 C37 80.3(3)
C20 Ru5 Ru6 C37 -71.1(8)
C36 Ru5 Ru6 C37 -37.4(2)
Ru8 Ru5 Ru6 C37 -91.10(19)
C21 Ru5 Ru6 Ru7 -150.4(2)
C22 Ru5 Ru6 Ru7 119.2(3)
C20 Ru5 Ru6 Ru7 -32.2(8)
C36 Ru5 Ru6 Ru7 1.45(15)
C37 Ru5 Ru6 Ru7 38.90(19)
Ru8 Ru5 Ru6 Ru7 -52.199(19)
C21 Ru5 Ru6 Ru8 -98.2(2)
C22 Ru5 Ru6 Ru8 171.4(3)
C20 Ru5 Ru6 Ru8 20.0(8)
C36 Ru5 Ru6 Ru8 53.65(15)
C37 Ru5 Ru6 Ru8 91.10(19)
C23 Ru6 Ru7 C27 36.5(4)
C24 Ru6 Ru7 C27 -123.1(3)
C25 Ru6 Ru7 C27 -34.0(3)
C37 Ru6 Ru7 C27 171.9(3)
Ru5 Ru6 Ru7 C27 133.30(19)
Ru8 Ru6 Ru7 C27 80.59(19)
C23 Ru6 Ru7 C26 132.0(4)
C24 Ru6 Ru7 C26 -27.7(3)
C25 Ru6 Ru7 C26 61.5(3)
C37 Ru6 Ru7 C26 -92.7(3)
Ru5 Ru6 Ru7 C26 -131.28(17)
Ru8 Ru6 Ru7 C26 176.02(17)
C23 Ru6 Ru7 C34 -121.9(5)
C24 Ru6 Ru7 C34 78.5(4)
C25 Ru6 Ru7 C34 167.6(3)
C37 Ru6 Ru7 C34 13.5(3)
Ru5 Ru6 Ru7 C34 -25.1(3)
Ru8 Ru6 Ru7 C34 -77.8(3)
C23 Ru6 Ru7 C36 -98.2(4)
C24 Ru6 Ru7 C36 102.2(3)
C25 Ru6 Ru7 C36 -168.7(3)
C37 Ru6 Ru7 C36 37.1(2)
Ru5 Ru6 Ru7 C36 -1.45(15)
Ru8 Ru6 Ru7 C36 -54.15(15)
C23 Ru6 Ru7 C37 -135.3(4)
C24 Ru6 Ru7 C37 65.0(3)
C25 Ru6 Ru7 C37 154.2(3)
Ru5 Ru6 Ru7 C37 -38.59(19)
Ru8 Ru6 Ru7 C37 -91.29(19)
C23 Ru6 Ru7 Ru8 -44.0(4)
C24 Ru6 Ru7 Ru8 156.3(2)
C25 Ru6 Ru7 Ru8 -114.6(2)
C37 Ru6 Ru7 Ru8 91.29(19)
Ru5 Ru6 Ru7 Ru8 52.704(19)
C27 Ru7 Ru8 C29 70.2(3)
C26 Ru7 Ru8 C29 -178.4(5)
C34 Ru7 Ru8 C29 -22.8(3)
C36 Ru7 Ru8 C29 -80.0(3)
C37 Ru7 Ru8 C29 -115.9(3)
Ru6 Ru7 Ru8 C29 -168.7(2)
C27 Ru7 Ru8 C28 -26.4(3)
C26 Ru7 Ru8 C28 85.0(5)
C34 Ru7 Ru8 C28 -119.5(2)
C36 Ru7 Ru8 C28 -176.7(3)
C37 Ru7 Ru8 C28 147.4(2)
Ru6 Ru7 Ru8 C28 94.65(18)
C27 Ru7 Ru8 C30 -98.2(5)
C26 Ru7 Ru8 C30 13.1(6)
C34 Ru7 Ru8 C30 168.7(5)
C36 Ru7 Ru8 C30 111.5(5)
C37 Ru7 Ru8 C30 75.6(5)
Ru6 Ru7 Ru8 C30 22.8(4)
C27 Ru7 Ru8 C36 150.2(3)
C26 Ru7 Ru8 C36 -98.4(5)
C34 Ru7 Ru8 C36 57.2(2)
C37 Ru7 Ru8 C36 -35.9(2)
Ru6 Ru7 Ru8 C36 -88.68(19)
C27 Ru7 Ru8 Ru5 -173.44(18)
C26 Ru7 Ru8 Ru5 -62.1(4)
C34 Ru7 Ru8 Ru5 93.50(16)
C36 Ru7 Ru8 Ru5 36.31(19)
C37 Ru7 Ru8 Ru5 0.39(15)
Ru6 Ru7 Ru8 Ru5 -52.37(2)
C27 Ru7 Ru8 Ru6 -121.07(18)
C26 Ru7 Ru8 Ru6 -9.7(4)
C34 Ru7 Ru8 Ru6 145.87(16)
C36 Ru7 Ru8 Ru6 88.68(19)
C37 Ru7 Ru8 Ru6 52.77(15)
C21 Ru5 Ru8 C29 -106.9(3)
C22 Ru5 Ru8 C29 133.6(12)
C20 Ru5 Ru8 C29 -10.4(3)
C36 Ru5 Ru8 C29 72.6(3)
C37 Ru5 Ru8 C29 108.9(3)
Ru6 Ru5 Ru8 C29 162.4(2)
C21 Ru5 Ru8 C28 68.2(4)
C22 Ru5 Ru8 C28 -51.3(12)
C20 Ru5 Ru8 C28 164.7(4)
C36 Ru5 Ru8 C28 -112.3(4)
C37 Ru5 Ru8 C28 -76.0(3)
Ru6 Ru5 Ru8 C28 -22.5(3)
C21 Ru5 Ru8 C30 -14.4(3)
C22 Ru5 Ru8 C30 -133.9(12)
C20 Ru5 Ru8 C30 82.1(3)
C36 Ru5 Ru8 C30 165.1(3)
C37 Ru5 Ru8 C30 -158.6(2)
Ru6 Ru5 Ru8 C30 -105.11(17)
C21 Ru5 Ru8 C36 -179.6(3)
C22 Ru5 Ru8 C36 60.9(12)
C20 Ru5 Ru8 C36 -83.0(3)
C37 Ru5 Ru8 C36 36.2(2)
Ru6 Ru5 Ru8 C36 89.75(19)
C21 Ru5 Ru8 Ru7 143.8(3)
C22 Ru5 Ru8 Ru7 24.3(12)
C20 Ru5 Ru8 Ru7 -119.7(2)
C36 Ru5 Ru8 Ru7 -36.64(19)
C37 Ru5 Ru8 Ru7 -0.40(16)
Ru6 Ru5 Ru8 Ru7 53.11(2)
C21 Ru5 Ru8 Ru6 90.7(3)
C22 Ru5 Ru8 Ru6 -28.8(12)
C20 Ru5 Ru8 Ru6 -172.8(2)
C36 Ru5 Ru8 Ru6 -89.75(19)
C37 Ru5 Ru8 Ru6 -53.51(16)
C23 Ru6 Ru8 C29 -164.3(7)
C24 Ru6 Ru8 C29 -52.9(8)
C25 Ru6 Ru8 C29 102.7(7)
C37 Ru6 Ru8 C29 -16.1(7)
Ru5 Ru6 Ru8 C29 -72.0(7)
Ru7 Ru6 Ru8 C29 40.5(7)
C23 Ru6 Ru8 C28 75.4(3)
C24 Ru6 Ru8 C28 -173.1(5)
C25 Ru6 Ru8 C28 -17.5(3)
C37 Ru6 Ru8 C28 -136.3(2)
Ru5 Ru6 Ru8 C28 167.74(17)
Ru7 Ru6 Ru8 C28 -79.75(17)
C23 Ru6 Ru8 C30 -16.2(3)
C24 Ru6 Ru8 C30 95.2(5)
C25 Ru6 Ru8 C30 -109.2(2)
C37 Ru6 Ru8 C30 132.1(2)
Ru5 Ru6 Ru8 C30 76.10(17)
Ru7 Ru6 Ru8 C30 -171.39(17)
C23 Ru6 Ru8 C36 -148.2(3)
C24 Ru6 Ru8 C36 -36.8(5)
C25 Ru6 Ru8 C36 118.8(2)
C37 Ru6 Ru8 C36 0.0(2)
Ru5 Ru6 Ru8 C36 -55.94(15)
Ru7 Ru6 Ru8 C36 56.57(15)
C23 Ru6 Ru8 Ru7 155.2(2)
C24 Ru6 Ru8 Ru7 -93.4(5)
C25 Ru6 Ru8 Ru7 62.21(18)
C37 Ru6 Ru8 Ru7 -56.54(14)
Ru5 Ru6 Ru8 Ru7 -112.51(2)
C23 Ru6 Ru8 Ru5 -92.3(2)
C24 Ru6 Ru8 Ru5 19.1(5)
C25 Ru6 Ru8 Ru5 174.72(18)
C37 Ru6 Ru8 Ru5 55.97(14)
Ru7 Ru6 Ru8 Ru5 112.51(2)
C40 Ru9 Ru10 C44 125.1(5)
C41 Ru9 Ru10 C44 -144.5(5)
C39 Ru9 Ru10 C44 19.2(7)
C55 Ru9 Ru10 C44 -27.4(5)
C56 Ru9 Ru10 C44 -63.9(5)
Ru12 Ru9 Ru10 C44 26.7(5)
C40 Ru9 Ru10 C43 -88.2(2)
C41 Ru9 Ru10 C43 2.3(2)
C39 Ru9 Ru10 C43 166.0(5)
C55 Ru9 Ru10 C43 119.3(2)
C56 Ru9 Ru10 C43 82.9(2)
Ru12 Ru9 Ru10 C43 173.51(18)
C40 Ru9 Ru10 C42 10.6(2)
C41 Ru9 Ru10 C42 101.0(2)
C39 Ru9 Ru10 C42 -95.2(5)
C55 Ru9 Ru10 C42 -141.9(2)
C56 Ru9 Ru10 C42 -178.4(2)
Ru12 Ru9 Ru10 C42 -87.73(17)
C40 Ru9 Ru10 C56 -171.0(2)
C41 Ru9 Ru10 C56 -80.6(2)
C39 Ru9 Ru10 C56 83.1(5)
C55 Ru9 Ru10 C56 36.4(2)
Ru12 Ru9 Ru10 C56 90.62(16)
C40 Ru9 Ru10 Ru11 149.80(16)
C41 Ru9 Ru10 Ru11 -119.78(17)
C39 Ru9 Ru10 Ru11 44.0(5)
C55 Ru9 Ru10 Ru11 -2.72(14)
C56 Ru9 Ru10 Ru11 -39.15(16)
Ru12 Ru9 Ru10 Ru11 51.48(2)
C40 Ru9 Ru10 Ru12 98.33(16)
C41 Ru9 Ru10 Ru12 -171.25(17)
C39 Ru9 Ru10 Ru12 -7.5(5)
C55 Ru9 Ru10 Ru12 -54.19(14)
C56 Ru9 Ru10 Ru12 -90.62(16)
C44 Ru10 Ru11 C46 36.5(3)
C43 Ru10 Ru11 C46 122.5(3)
C42 Ru10 Ru11 C46 -32.5(3)
C56 Ru10 Ru11 C46 -173.5(2)
Ru9 Ru10 Ru11 C46 -134.33(19)
Ru12 Ru10 Ru11 C46 -81.92(19)
C44 Ru10 Ru11 C45 -62.3(2)
C43 Ru10 Ru11 C45 23.7(3)
C42 Ru10 Ru11 C45 -131.3(3)
C56 Ru10 Ru11 C45 87.7(2)
Ru9 Ru10 Ru11 C45 126.84(17)
Ru12 Ru10 Ru11 C45 179.25(17)
C44 Ru10 Ru11 C53 173.0(3)
C43 Ru10 Ru11 C53 -101.1(3)
C42 Ru10 Ru11 C53 103.9(4)
C56 Ru10 Ru11 C53 -37.1(3)
Ru9 Ru10 Ru11 C53 2.1(3)
Ru12 Ru10 Ru11 C53 54.5(3)
C44 Ru10 Ru11 C55 173.6(2)
C43 Ru10 Ru11 C55 -100.5(2)
C42 Ru10 Ru11 C55 104.6(3)
C56 Ru10 Ru11 C55 -36.4(2)
Ru9 Ru10 Ru11 C55 2.72(14)
Ru12 Ru10 Ru11 C55 55.14(15)
C44 Ru10 Ru11 C56 -150.0(2)
C43 Ru10 Ru11 C56 -64.0(3)
C42 Ru10 Ru11 C56 141.0(3)
Ru9 Ru10 Ru11 C56 39.17(16)
Ru12 Ru10 Ru11 C56 91.59(16)
C44 Ru10 Ru11 Ru12 118.45(18)
C43 Ru10 Ru11 Ru12 -155.6(2)
C42 Ru10 Ru11 Ru12 49.4(2)
C56 Ru10 Ru11 Ru12 -91.59(16)
Ru9 Ru10 Ru11 Ru12 -52.415(19)
C46 Ru11 Ru12 C49 176.4(13)
C45 Ru11 Ru12 C49 62.5(14)
C53 Ru11 Ru12 C49 -89.4(13)
C55 Ru11 Ru12 C49 -22.1(13)
C56 Ru11 Ru12 C49 13.1(13)
Ru10 Ru11 Ru12 C49 65.2(13)
C46 Ru11 Ru12 C47 29.5(2)
C45 Ru11 Ru12 C47 -84.4(6)
C53 Ru11 Ru12 C47 123.7(2)
C55 Ru11 Ru12 C47 -169.0(2)
C56 Ru11 Ru12 C47 -133.8(2)
Ru10 Ru11 Ru12 C47 -81.71(16)
C46 Ru11 Ru12 C48 -67.9(2)
C45 Ru11 Ru12 C48 178.2(7)
C53 Ru11 Ru12 C48 26.3(2)
C55 Ru11 Ru12 C48 93.6(2)
C56 Ru11 Ru12 C48 128.8(2)
Ru10 Ru11 Ru12 C48 -179.09(18)
C46 Ru11 Ru12 C55 -161.5(2)
C45 Ru11 Ru12 C55 84.6(6)
C53 Ru11 Ru12 C55 -67.3(2)
C56 Ru11 Ru12 C55 35.2(2)
Ru10 Ru11 Ru12 C55 87.30(17)
C46 Ru11 Ru12 Ru9 163.04(16)
C45 Ru11 Ru12 Ru9 49.1(6)
C53 Ru11 Ru12 Ru9 -102.78(15)
C55 Ru11 Ru12 Ru9 -35.49(17)
C56 Ru11 Ru12 Ru9 -0.26(14)
Ru10 Ru11 Ru12 Ru9 51.815(19)
C46 Ru11 Ru12 Ru10 111.22(16)
C45 Ru11 Ru12 Ru10 -2.7(6)
C53 Ru11 Ru12 Ru10 -154.59(15)
C55 Ru11 Ru12 Ru10 -87.30(17)
C56 Ru11 Ru12 Ru10 -52.08(14)
C40 Ru9 Ru12 C49 44.5(3)
C41 Ru9 Ru12 C49 164.1(7)
C39 Ru9 Ru12 C49 -53.6(2)
C55 Ru9 Ru12 C49 -142.2(3)
C56 Ru9 Ru12 C49 -177.8(2)
Ru10 Ru9 Ru12 C49 128.98(19)
C40 Ru9 Ru12 C47 -40.5(3)
C41 Ru9 Ru12 C47 79.1(7)
C39 Ru9 Ru12 C47 -138.6(3)
C55 Ru9 Ru12 C47 132.8(3)
C56 Ru9 Ru12 C47 97.2(3)
Ru10 Ru9 Ru12 C47 44.0(2)
C40 Ru9 Ru12 C48 131.9(3)
C41 Ru9 Ru12 C48 -108.4(7)
C39 Ru9 Ru12 C48 33.9(3)
C55 Ru9 Ru12 C48 -54.7(3)
C56 Ru9 Ru12 C48 -90.3(3)
Ru10 Ru9 Ru12 C48 -143.6(2)
C40 Ru9 Ru12 C55 -173.4(2)
C41 Ru9 Ru12 C55 -53.7(7)
C39 Ru9 Ru12 C55 88.6(2)
C56 Ru9 Ru12 C55 -35.6(2)
Ru10 Ru9 Ru12 C55 -88.86(17)
C40 Ru9 Ru12 Ru11 -137.47(17)
C41 Ru9 Ru12 Ru11 -17.8(7)
C39 Ru9 Ru12 Ru11 124.49(16)
C55 Ru9 Ru12 Ru11 35.91(17)
C56 Ru9 Ru12 Ru11 0.27(14)
Ru10 Ru9 Ru12 Ru11 -52.953(16)
C40 Ru9 Ru12 Ru10 -84.52(17)
C41 Ru9 Ru12 Ru10 35.2(7)
C39 Ru9 Ru12 Ru10 177.44(16)
C55 Ru9 Ru12 Ru10 88.86(17)
C56 Ru9 Ru12 Ru10 53.22(14)
C44 Ru10 Ru12 C49 131.0(3)
C43 Ru10 Ru12 C49 -76.7(5)
C42 Ru10 Ru12 C49 38.6(2)
C56 Ru10 Ru12 C49 -115.1(2)
Ru9 Ru10 Ru12 C49 -58.45(19)
Ru11 Ru10 Ru12 C49 -171.64(19)
C44 Ru10 Ru12 C47 40.0(2)
C43 Ru10 Ru12 C47 -167.7(5)
C42 Ru10 Ru12 C47 -52.4(2)
C56 Ru10 Ru12 C47 153.9(2)
Ru9 Ru10 Ru12 C47 -149.45(16)
Ru11 Ru10 Ru12 C47 97.37(16)
C44 Ru10 Ru12 C48 -55.6(4)
C43 Ru10 Ru12 C48 96.7(6)
C42 Ru10 Ru12 C48 -148.0(4)
C56 Ru10 Ru12 C48 58.3(4)
Ru9 Ru10 Ru12 C48 115.0(3)
Ru11 Ru10 Ru12 C48 1.8(3)
C44 Ru10 Ru12 C55 -114.4(2)
C43 Ru10 Ru12 C55 38.0(5)
C42 Ru10 Ru12 C55 153.2(2)
C56 Ru10 Ru12 C55 -0.43(18)
Ru9 Ru10 Ru12 C55 56.19(13)
Ru11 Ru10 Ru12 C55 -56.99(13)
C44 Ru10 Ru12 Ru11 -57.39(18)
C43 Ru10 Ru12 Ru11 95.0(5)
C42 Ru10 Ru12 Ru11 -149.77(15)
C56 Ru10 Ru12 Ru11 56.56(13)
Ru9 Ru10 Ru12 Ru11 113.19(2)
C44 Ru10 Ru12 Ru9 -170.58(18)
C43 Ru10 Ru12 Ru9 -18.2(5)
C42 Ru10 Ru12 Ru9 97.05(15)
C56 Ru10 Ru12 Ru9 -56.63(12)
Ru11 Ru10 Ru12 Ru9 -113.19(2)
C2 Ru1 C1 O1 -171(100)
C3 Ru1 C1 O1 -72(16)
C18 Ru1 C1 O1 59(16)
C17 Ru1 C1 O1 25(16)
Ru2 Ru1 C1 O1 31(16)
Ru4 Ru1 C1 O1 105(16)
C1 Ru1 C2 O2 44(9)
C3 Ru1 C2 O2 -50(9)
C18 Ru1 C2 O2 138(9)
C17 Ru1 C2 O2 -169(9)
Ru2 Ru1 C2 O2 -143(9)
Ru4 Ru1 C2 O2 159(9)
C2 Ru1 C3 O3 -159(27)
C1 Ru1 C3 O3 109(27)
C18 Ru1 C3 O3 13(27)
C17 Ru1 C3 O3 -4(27)
Ru2 Ru1 C3 O3 -54(27)
Ru4 Ru1 C3 O3 -64(27)
C6 Ru2 C4 O4 -22(20)
C5 Ru2 C4 O4 74(20)
C17 Ru2 C4 O4 173(100)
Ru1 Ru2 C4 O4 -178(100)
Ru3 Ru2 C4 O4 -98(20)
Ru4 Ru2 C4 O4 -119(20)
C6 Ru2 C5 O5 37(19)
C4 Ru2 C5 O5 -58(19)
C17 Ru2 C5 O5 166(19)
Ru1 Ru2 C5 O5 -144(19)
Ru3 Ru2 C5 O5 117(19)
Ru4 Ru2 C5 O5 175(100)
C5 Ru2 C6 O6 -71(7)
C4 Ru2 C6 O6 25(7)
C17 Ru2 C6 O6 -168(7)
Ru1 Ru2 C6 O6 111(7)
Ru3 Ru2 C6 O6 178(100)
Ru4 Ru2 C6 O6 120(7)
C8 Ru3 C7 O7 16(25)
C15 Ru3 C7 O7 107(25)
C17 Ru3 C7 O7 179(100)
C18 Ru3 C7 O7 -80(25)
Ru2 Ru3 C7 O7 -154(25)
Ru4 Ru3 C7 O7 -90(25)
C7 Ru3 C8 O8 146(8)
C15 Ru3 C8 O8 53(8)
C17 Ru3 C8 O8 -23(9)
C18 Ru3 C8 O8 -53(8)
Ru2 Ru3 C8 O8 -68(9)
Ru4 Ru3 C8 O8 -100(8)
C10 Ru4 C9 O9 59(3)
C11 Ru4 C9 O9 -39(3)
C18 Ru4 C9 O9 153(3)
Ru1 Ru4 C9 O9 -151(2)
Ru3 Ru4 C9 O9 175(3)
Ru2 Ru4 C9 O9 -132(3)
C9 Ru4 C10 O10 12(6)
C11 Ru4 C10 O10 103(6)
C18 Ru4 C10 O10 -105(6)
Ru1 Ru4 C10 O10 -155(6)
Ru3 Ru4 C10 O10 -56(6)
Ru2 Ru4 C10 O10 -122(5)
C9 Ru4 C11 O11 20(8)
C10 Ru4 C11 O11 -72(8)
C18 Ru4 C11 O11 178(100)
Ru1 Ru4 C11 O11 178(100)
Ru3 Ru4 C11 O11 77(8)
Ru2 Ru4 C11 O11 119(8)
C15 N1 C13 C14 -0.2(6)
C12 N1 C13 C14 -175.4(5)
N1 C13 C14 N2 -0.1(6)
C15 N2 C14 C13 0.4(6)
C16 N2 C14 C13 175.7(5)
C14 N2 C15 N1 -0.5(5)
C16 N2 C15 N1 -176.2(4)
C14 N2 C15 Ru3 178.1(3)
C16 N2 C15 Ru3 2.4(6)
C13 N1 C15 N2 0.4(5)
C12 N1 C15 N2 175.4(5)
C13 N1 C15 Ru3 -177.9(4)
C12 N1 C15 Ru3 -2.9(8)
C7 Ru3 C15 N2 156.6(4)
C8 Ru3 C15 N2 -113.0(4)
C17 Ru3 C15 N2 6.5(4)
C18 Ru3 C15 N2 -21.1(4)
Ru2 Ru3 C15 N2 52.1(4)
Ru4 Ru3 C15 N2 9.0(6)
C7 Ru3 C15 N1 -25.3(5)
C8 Ru3 C15 N1 65.2(5)
C17 Ru3 C15 N1 -175.3(5)
C18 Ru3 C15 N1 157.1(5)
Ru2 Ru3 C15 N1 -129.8(5)
Ru4 Ru3 C15 N1 -172.9(3)
C15 N2 C16 C17 -13.9(6)
C14 N2 C16 C17 171.2(5)
N2 C16 C17 C18 102.0(6)
N2 C16 C17 Ru2 -75.9(5)
N2 C16 C17 Ru3 17.9(5)
N2 C16 C17 Ru1 -172.9(3)
C6 Ru2 C17 C18 -86.3(4)
C5 Ru2 C17 C18 175.1(4)
C4 Ru2 C17 C18 74.6(5)
Ru1 Ru2 C17 C18 63.4(3)
Ru3 Ru2 C17 C18 -67.8(3)
Ru4 Ru2 C17 C18 -2.2(3)
C6 Ru2 C17 C16 91.8(5)
C5 Ru2 C17 C16 -6.8(5)
C4 Ru2 C17 C16 -107.3(5)
Ru1 Ru2 C17 C16 -118.5(5)
Ru3 Ru2 C17 C16 110.3(5)
Ru4 Ru2 C17 C16 175.9(5)
C6 Ru2 C17 Ru3 -18.6(3)
C5 Ru2 C17 Ru3 -117.1(2)
C4 Ru2 C17 Ru3 142.4(3)
Ru1 Ru2 C17 Ru3 131.17(18)
Ru4 Ru2 C17 Ru3 65.60(10)
C6 Ru2 C17 Ru1 -149.7(2)
C5 Ru2 C17 Ru1 111.7(2)
C4 Ru2 C17 Ru1 11.2(3)
Ru3 Ru2 C17 Ru1 -131.17(19)
Ru4 Ru2 C17 Ru1 -65.57(9)
C7 Ru3 C17 C18 149.3(4)
C8 Ru3 C17 C18 -50.8(3)
C15 Ru3 C17 C18 -134.7(3)
Ru2 Ru3 C17 C18 113.5(3)
Ru4 Ru3 C17 C18 46.6(2)
C7 Ru3 C17 C16 -89.8(5)
C8 Ru3 C17 C16 70.2(4)
C15 Ru3 C17 C16 -13.7(3)
C18 Ru3 C17 C16 121.0(5)
Ru2 Ru3 C17 C16 -125.5(4)
Ru4 Ru3 C17 C16 167.6(4)
C7 Ru3 C17 Ru2 35.8(5)
C8 Ru3 C17 Ru2 -164.25(19)
C15 Ru3 C17 Ru2 111.81(18)
C18 Ru3 C17 Ru2 -113.5(3)
Ru4 Ru3 C17 Ru2 -66.89(10)
C7 Ru3 C17 Ru1 101.8(4)
C8 Ru3 C17 Ru1 -98.2(3)
C15 Ru3 C17 Ru1 177.9(3)
C18 Ru3 C17 Ru1 -47.4(3)
Ru2 Ru3 C17 Ru1 66.1(2)
Ru4 Ru3 C17 Ru1 -0.8(2)
C2 Ru1 C17 C18 -82.2(5)
C1 Ru1 C17 C18 62.2(3)
C3 Ru1 C17 C18 158.6(3)
Ru2 Ru1 C17 C18 -115.6(3)
Ru4 Ru1 C17 C18 -47.7(2)
C2 Ru1 C17 C16 158.8(4)
C1 Ru1 C17 C16 -56.8(5)
C3 Ru1 C17 C16 39.6(4)
C18 Ru1 C17 C16 -119.0(5)
Ru2 Ru1 C17 C16 125.4(4)
Ru4 Ru1 C17 C16 -166.7(4)
C2 Ru1 C17 Ru2 33.4(5)
C1 Ru1 C17 Ru2 177.8(2)
C3 Ru1 C17 Ru2 -85.8(2)
C18 Ru1 C17 Ru2 115.6(3)
Ru4 Ru1 C17 Ru2 67.85(10)
C2 Ru1 C17 Ru3 -33.6(6)
C1 Ru1 C17 Ru3 110.8(3)
C3 Ru1 C17 Ru3 -152.9(3)
C18 Ru1 C17 Ru3 48.6(3)
Ru2 Ru1 C17 Ru3 -67.0(2)
Ru4 Ru1 C17 Ru3 0.8(2)
C16 C17 C18 C19 2.7(9)
Ru2 C17 C18 C19 -179.2(4)
Ru3 C17 C18 C19 108.4(5)
Ru1 C17 C18 C19 -110.7(5)
C16 C17 C18 Ru4 -175.3(4)
Ru2 C17 C18 Ru4 2.8(4)
Ru3 C17 C18 Ru4 -69.5(2)
Ru1 C17 C18 Ru4 71.4(2)
C16 C17 C18 Ru1 113.3(5)
Ru2 C17 C18 Ru1 -68.5(2)
Ru3 C17 C18 Ru1 -140.88(18)
C16 C17 C18 Ru3 -105.8(5)
Ru2 C17 C18 Ru3 72.4(2)
Ru1 C17 C18 Ru3 140.88(18)
C9 Ru4 C18 C17 88.6(4)
C10 Ru4 C18 C17 -177.3(4)
C11 Ru4 C18 C17 -66.5(6)
Ru1 Ru4 C18 C17 -66.1(3)
Ru3 Ru4 C18 C17 62.7(3)
Ru2 Ru4 C18 C17 -2.2(3)
C9 Ru4 C18 C19 -89.3(5)
C10 Ru4 C18 C19 4.8(5)
C11 Ru4 C18 C19 115.6(6)
Ru1 Ru4 C18 C19 116.0(5)
Ru3 Ru4 C18 C19 -115.2(5)
Ru2 Ru4 C18 C19 179.9(5)
C9 Ru4 C18 Ru1 154.7(2)
C10 Ru4 C18 Ru1 -111.1(2)
C11 Ru4 C18 Ru1 -0.3(5)
Ru3 Ru4 C18 Ru1 128.8(2)
Ru2 Ru4 C18 Ru1 63.98(10)
C9 Ru4 C18 Ru3 25.9(3)
C10 Ru4 C18 Ru3 120.1(2)
C11 Ru4 C18 Ru3 -129.1(4)
Ru1 Ru4 C18 Ru3 -128.8(2)
Ru2 Ru4 C18 Ru3 -64.82(10)
C2 Ru1 C18 C17 141.0(3)
C1 Ru1 C18 C17 -125.4(3)
C3 Ru1 C18 C17 -28.5(4)
Ru2 Ru1 C18 C17 46.2(2)
Ru4 Ru1 C18 C17 112.8(3)
C2 Ru1 C18 C19 -98.7(4)
C1 Ru1 C18 C19 -5.1(4)
C3 Ru1 C18 C19 91.8(5)
C17 Ru1 C18 C19 120.3(5)
Ru2 Ru1 C18 C19 166.5(4)
Ru4 Ru1 C18 C19 -126.9(4)
C2 Ru1 C18 Ru4 28.2(3)
C1 Ru1 C18 Ru4 121.7(2)
C3 Ru1 C18 Ru4 -141.4(3)
C17 Ru1 C18 Ru4 -112.8(3)
Ru2 Ru1 C18 Ru4 -66.60(11)
C2 Ru1 C18 Ru3 95.8(3)
C1 Ru1 C18 Ru3 -170.6(3)
C3 Ru1 C18 Ru3 -73.8(4)
C17 Ru1 C18 Ru3 -45.2(3)
Ru2 Ru1 C18 Ru3 1.0(2)
Ru4 Ru1 C18 Ru3 67.6(2)
C7 Ru3 C18 C17 -126.5(7)
C8 Ru3 C18 C17 137.3(3)
C15 Ru3 C18 C17 46.2(3)
Ru2 Ru3 C18 C17 -47.4(2)
Ru4 Ru3 C18 C17 -114.1(3)
C7 Ru3 C18 C19 114.3(8)
C8 Ru3 C18 C19 18.1(4)
C15 Ru3 C18 C19 -73.0(4)
C17 Ru3 C18 C19 -119.2(5)
Ru2 Ru3 C18 C19 -166.6(4)
Ru4 Ru3 C18 C19 126.6(4)
C7 Ru3 C18 Ru4 -12.3(8)
C8 Ru3 C18 Ru4 -108.5(2)
C15 Ru3 C18 Ru4 160.38(17)
C17 Ru3 C18 Ru4 114.1(3)
Ru2 Ru3 C18 Ru4 66.79(11)
C7 Ru3 C18 Ru1 -80.1(8)
C8 Ru3 C18 Ru1 -176.4(3)
C15 Ru3 C18 Ru1 92.6(3)
C17 Ru3 C18 Ru1 46.3(3)
Ru2 Ru3 C18 Ru1 -1.0(2)
Ru4 Ru3 C18 Ru1 -67.8(2)
C21 Ru5 C20 O12 -158(100)
C22 Ru5 C20 O12 -68(100)
C36 Ru5 C20 O12 52(100)
C37 Ru5 C20 O12 27(100)
Ru6 Ru5 C20 O12 84(100)
Ru8 Ru5 C20 O12 102(100)
C22 Ru5 C21 O13 -67(20)
C20 Ru5 C21 O13 29(20)
C36 Ru5 C21 O13 128(20)
C37 Ru5 C21 O13 -157(20)
Ru6 Ru5 C21 O13 -170(20)
Ru8 Ru5 C21 O13 128(20)
C21 Ru5 C22 O14 -52(19)
C20 Ru5 C22 O14 -147(19)
C36 Ru5 C22 O14 120(19)
C37 Ru5 C22 O14 93(19)
Ru6 Ru5 C22 O14 43(19)
Ru8 Ru5 C22 O14 69(19)
C24 Ru6 C23 O15 32(16)
C25 Ru6 C23 O15 -66(16)
C37 Ru6 C23 O15 131(16)
Ru5 Ru6 C23 O15 133(16)
Ru7 Ru6 C23 O15 -131(16)
Ru8 Ru6 C23 O15 -167(16)
C23 Ru6 C24 O16 141(19)
C25 Ru6 C24 O16 -125(19)
C37 Ru6 C24 O16 -4(19)
Ru5 Ru6 C24 O16 47(19)
Ru7 Ru6 C24 O16 -51(19)
Ru8 Ru6 C24 O16 30(20)
C23 Ru6 C25 O17 31(4)
C24 Ru6 C25 O17 -64(4)
C37 Ru6 C25 O17 -160(4)
Ru5 Ru6 C25 O17 137(4)
Ru7 Ru6 C25 O17 176(4)
Ru8 Ru6 C25 O17 124(4)
C27 Ru7 C26 O18 132(8)
C34 Ru7 C26 O18 -137(8)
C36 Ru7 C26 O18 -58(8)
C37 Ru7 C26 O18 -38(8)
Ru8 Ru7 C26 O18 20(9)
Ru6 Ru7 C26 O18 11(8)
C26 Ru7 C27 O19 12(30)
C34 Ru7 C27 O19 -83(30)
C36 Ru7 C27 O19 -156(30)
C37 Ru7 C27 O19 140(30)
Ru8 Ru7 C27 O19 170(100)
Ru6 Ru7 C27 O19 109(30)
C29 Ru8 C28 O20 114(8)
C30 Ru8 C28 O20 19(8)
C36 Ru8 C28 O20 -144(8)
Ru7 Ru8 C28 O20 -140(8)
Ru5 Ru8 C28 O20 -61(9)
Ru6 Ru8 C28 O20 -80(8)
C28 Ru8 C29 O21 75(17)
C30 Ru8 C29 O21 168(17)
C36 Ru8 C29 O21 -59(17)
Ru7 Ru8 C29 O21 -8(17)
Ru5 Ru8 C29 O21 -107(17)
Ru6 Ru8 C29 O21 -44(17)
C29 Ru8 C30 O22 -73(6)
C28 Ru8 C30 O22 26(6)
C36 Ru8 C30 O22 -171(6)
Ru7 Ru8 C30 O22 96(6)
Ru5 Ru8 C30 O22 173(7)
Ru6 Ru8 C30 O22 116(6)
C34 N3 C32 C33 -0.2(7)
C31 N3 C32 C33 174.7(5)
N3 C32 C33 N4 0.2(6)
C34 N4 C33 C32 -0.2(6)
C35 N4 C33 C32 -176.9(6)
C32 N3 C34 N4 0.0(6)
C31 N3 C34 N4 -174.8(5)
C32 N3 C34 Ru7 176.0(5)
C31 N3 C34 Ru7 1.2(9)
C33 N4 C34 N3 0.1(6)
C35 N4 C34 N3 177.0(5)
C33 N4 C34 Ru7 -176.7(4)
C35 N4 C34 Ru7 0.1(7)
C27 Ru7 C34 N3 44.8(6)
C26 Ru7 C34 N3 -47.5(6)
C36 Ru7 C34 N3 -176.5(6)
C37 Ru7 C34 N3 -143.4(6)
Ru8 Ru7 C34 N3 142.3(5)
Ru6 Ru7 C34 N3 -153.7(4)
C27 Ru7 C34 N4 -139.6(4)
C26 Ru7 C34 N4 128.1(4)
C36 Ru7 C34 N4 -0.9(4)
C37 Ru7 C34 N4 32.2(4)
Ru8 Ru7 C34 N4 -42.1(4)
Ru6 Ru7 C34 N4 21.9(6)
C34 N4 C35 C36 1.1(7)
C33 N4 C35 C36 177.4(5)
N4 C35 C36 C37 -84.7(6)
N4 C35 C36 Ru8 90.5(6)
N4 C35 C36 Ru5 -170.3(4)
N4 C35 C36 Ru7 -1.7(6)
C29 Ru8 C36 C37 175.4(4)
C28 Ru8 C36 C37 70.5(5)
C30 Ru8 C36 C37 -85.2(4)
Ru7 Ru8 C36 C37 66.0(3)
Ru5 Ru8 C36 C37 -64.9(3)
Ru6 Ru8 C36 C37 0.0(3)
C29 Ru8 C36 C35 -0.3(5)
C28 Ru8 C36 C35 -105.2(5)
C30 Ru8 C36 C35 99.1(5)
Ru7 Ru8 C36 C35 -109.7(5)
Ru5 Ru8 C36 C35 119.4(5)
Ru6 Ru8 C36 C35 -175.7(5)
C29 Ru8 C36 Ru5 -119.7(2)
C28 Ru8 C36 Ru5 135.5(3)
C30 Ru8 C36 Ru5 -20.2(3)
Ru7 Ru8 C36 Ru5 131.0(2)
Ru6 Ru8 C36 Ru5 64.89(11)
C29 Ru8 C36 Ru7 109.3(2)
C28 Ru8 C36 Ru7 4.5(3)
C30 Ru8 C36 Ru7 -151.2(2)
Ru5 Ru8 C36 Ru7 -131.0(2)
Ru6 Ru8 C36 Ru7 -66.09(11)
C21 Ru5 C36 C37 116.6(6)
C22 Ru5 C36 C37 -46.5(6)
C20 Ru5 C36 C37 -143.4(5)
Ru6 Ru5 C36 C37 48.1(3)
Ru8 Ru5 C36 C37 115.8(3)
C21 Ru5 C36 C35 -126.8(6)
C22 Ru5 C36 C35 70.1(7)
C20 Ru5 C36 C35 -26.9(6)
C37 Ru5 C36 C35 116.6(6)
Ru6 Ru5 C36 C35 164.7(5)
Ru8 Ru5 C36 C35 -127.6(5)
C21 Ru5 C36 Ru8 0.9(6)
C22 Ru5 C36 Ru8 -162.2(5)
C20 Ru5 C36 Ru8 100.8(4)
C37 Ru5 C36 Ru8 -115.8(3)
Ru6 Ru5 C36 Ru8 -67.63(11)
C21 Ru5 C36 Ru7 66.3(7)
C22 Ru5 C36 Ru7 -96.8(5)
C20 Ru5 C36 Ru7 166.2(4)
C37 Ru5 C36 Ru7 -50.4(3)
Ru6 Ru5 C36 Ru7 -2.2(2)
Ru8 Ru5 C36 Ru7 65.4(3)
C27 Ru7 C36 C37 -162.5(3)
C26 Ru7 C36 C37 32.8(4)
C34 Ru7 C36 C37 119.4(3)
Ru8 Ru7 C36 C37 -115.6(3)
Ru6 Ru7 C36 C37 -47.7(3)
C27 Ru7 C36 C35 79.6(5)
C26 Ru7 C36 C35 -85.1(5)
C34 Ru7 C36 C35 1.5(4)
C37 Ru7 C36 C35 -117.9(5)
Ru8 Ru7 C36 C35 126.5(5)
Ru6 Ru7 C36 C35 -165.5(4)
C27 Ru7 C36 Ru8 -46.9(3)
C26 Ru7 C36 Ru8 148.4(2)
C34 Ru7 C36 Ru8 -125.1(2)
C37 Ru7 C36 Ru8 115.6(3)
Ru6 Ru7 C36 Ru8 67.92(11)
C27 Ru7 C36 Ru5 -112.6(4)
C26 Ru7 C36 Ru5 82.7(4)
C34 Ru7 C36 Ru5 169.3(3)
C37 Ru7 C36 Ru5 49.9(3)
Ru8 Ru7 C36 Ru5 -65.7(2)
Ru6 Ru7 C36 Ru5 2.2(2)
C35 C36 C37 C38 -2.8(8)
Ru8 C36 C37 C38 -178.8(4)
Ru5 C36 C37 C38 111.6(5)
Ru7 C36 C37 C38 -109.3(5)
C35 C36 C37 Ru6 176.1(4)
Ru8 C36 C37 Ru6 0.1(4)
Ru5 C36 C37 Ru6 -69.5(2)
Ru7 C36 C37 Ru6 69.5(2)
C35 C36 C37 Ru5 -114.4(5)
Ru8 C36 C37 Ru5 69.6(2)
Ru7 C36 C37 Ru5 139.0(2)
C35 C36 C37 Ru7 106.6(5)
Ru8 C36 C37 Ru7 -69.5(2)
Ru5 C36 C37 Ru7 -139.0(2)
C23 Ru6 C37 C36 67.9(6)
C24 Ru6 C37 C36 167.9(4)
C25 Ru6 C37 C36 -92.5(4)
Ru5 Ru6 C37 C36 64.4(3)
Ru7 Ru6 C37 C36 -63.6(3)
Ru8 Ru6 C37 C36 0.0(3)
C23 Ru6 C37 C38 -113.3(6)
C24 Ru6 C37 C38 -13.3(5)
C25 Ru6 C37 C38 86.3(5)
Ru5 Ru6 C37 C38 -116.9(5)
Ru7 Ru6 C37 C38 115.2(5)
Ru8 Ru6 C37 C38 178.7(5)
C23 Ru6 C37 Ru5 3.6(5)
C24 Ru6 C37 Ru5 103.6(2)
C25 Ru6 C37 Ru5 -156.9(2)
Ru7 Ru6 C37 Ru5 -128.0(2)
Ru8 Ru6 C37 Ru5 -64.40(11)
C23 Ru6 C37 Ru7 131.6(4)
C24 Ru6 C37 Ru7 -128.4(2)
C25 Ru6 C37 Ru7 -28.9(3)
Ru5 Ru6 C37 Ru7 128.0(2)
Ru8 Ru6 C37 Ru7 63.59(10)
C21 Ru5 C37 C36 -129.0(5)
C22 Ru5 C37 C36 141.1(5)
C20 Ru5 C37 C36 43.6(5)
Ru6 Ru5 C37 C36 -112.9(3)
Ru8 Ru5 C37 C36 -46.1(3)
C21 Ru5 C37 C38 111.5(6)
C22 Ru5 C37 C38 21.6(6)
C20 Ru5 C37 C38 -75.9(6)
C36 Ru5 C37 C38 -119.6(6)
Ru6 Ru5 C37 C38 127.5(5)
Ru8 Ru5 C37 C38 -165.7(5)
C21 Ru5 C37 Ru6 -16.0(5)
C22 Ru5 C37 Ru6 -105.9(4)
C20 Ru5 C37 Ru6 156.6(4)
C36 Ru5 C37 Ru6 112.9(3)
Ru8 Ru5 C37 Ru6 66.81(11)
C21 Ru5 C37 Ru7 -82.2(5)
C22 Ru5 C37 Ru7 -172.2(5)
C20 Ru5 C37 Ru7 90.3(5)
C36 Ru5 C37 Ru7 46.7(3)
Ru6 Ru5 C37 Ru7 -66.2(3)
Ru8 Ru5 C37 Ru7 0.6(2)
C27 Ru7 C37 C36 77.3(12)
C26 Ru7 C37 C36 -155.0(3)
C34 Ru7 C37 C36 -59.5(3)
Ru8 Ru7 C37 C36 46.4(3)
Ru6 Ru7 C37 C36 113.1(3)
C27 Ru7 C37 C38 -163.3(10)
C26 Ru7 C37 C38 -35.6(5)
C34 Ru7 C37 C38 60.0(5)
C36 Ru7 C37 C38 119.5(6)
Ru8 Ru7 C37 C38 165.9(5)
Ru6 Ru7 C37 C38 -127.4(5)
C27 Ru7 C37 Ru6 -35.8(12)
C26 Ru7 C37 Ru6 91.9(2)
C34 Ru7 C37 Ru6 -172.61(18)
C36 Ru7 C37 Ru6 -113.1(3)
Ru8 Ru7 C37 Ru6 -66.67(11)
C27 Ru7 C37 Ru5 30.3(13)
C26 Ru7 C37 Ru5 157.9(3)
C34 Ru7 C37 Ru5 -106.5(3)
C36 Ru7 C37 Ru5 -47.0(3)
Ru8 Ru7 C37 Ru5 -0.6(2)
Ru6 Ru7 C37 Ru5 66.1(2)
C40 Ru9 C39 O23 -54(22)
C41 Ru9 C39 O23 -145(22)
C55 Ru9 C39 O23 94(22)
C56 Ru9 C39 O23 119(22)
Ru10 Ru9 C39 O23 50(23)
Ru12 Ru9 C39 O23 44(22)
C41 Ru9 C40 O24 -8(15)
C39 Ru9 C40 O24 -101(15)
C55 Ru9 C40 O24 150(15)
C56 Ru9 C40 O24 88(15)
Ru10 Ru9 C40 O24 98(15)
Ru12 Ru9 C40 O24 159(15)
C40 Ru9 C41 O25 -33(46)
C39 Ru9 C41 O25 64(46)
C55 Ru9 C41 O25 161(46)
C56 Ru9 C41 O25 -170(100)
Ru10 Ru9 C41 O25 -121(46)
Ru12 Ru9 C41 O25 -153(46)
C44 Ru10 C42 O26 -5(28)
C43 Ru10 C42 O26 -102(28)
C56 Ru10 C42 O26 154(28)
Ru9 Ru10 C42 O26 156(28)
Ru11 Ru10 C42 O26 56(28)
Ru12 Ru10 C42 O26 97(28)
C44 Ru10 C43 O27 112(14)
C42 Ru10 C43 O27 -155(14)
C56 Ru10 C43 O27 -4(14)
Ru9 Ru10 C43 O27 -57(14)
Ru11 Ru10 C43 O27 41(14)
Ru12 Ru10 C43 O27 -41(14)
C43 Ru10 C44 O28 62(3)
C42 Ru10 C44 O28 -36(3)
C56 Ru10 C44 O28 156(3)
Ru9 Ru10 C44 O28 -151(2)
Ru11 Ru10 C44 O28 -178(3)
Ru12 Ru10 C44 O28 -128(3)
C46 Ru11 C45 O29 -62(8)
C53 Ru11 C45 O29 -157(8)
C55 Ru11 C45 O29 124(8)
C56 Ru11 C45 O29 98(8)
Ru12 Ru11 C45 O29 51(8)
Ru10 Ru11 C45 O29 49(8)
C45 Ru11 C46 O30 69(12)
C53 Ru11 C46 O30 165(12)
C55 Ru11 C46 O30 -119(12)
C56 Ru11 C46 O30 -49(12)
Ru12 Ru11 C46 O30 -97(12)
Ru10 Ru11 C46 O30 -36(12)
C49 Ru12 C47 O31 -105(21)
C48 Ru12 C47 O31 160(21)
C55 Ru12 C47 O31 55(21)
Ru11 Ru12 C47 O31 70(21)
Ru9 Ru12 C47 O31 -26(21)
Ru10 Ru12 C47 O31 11(21)
C49 Ru12 C48 O32 151(10)
C47 Ru12 C48 O32 -115(10)
C55 Ru12 C48 O32 30(10)
Ru11 Ru12 C48 O32 -22(10)
Ru9 Ru12 C48 O32 70(11)
Ru10 Ru12 C48 O32 -23(11)
C47 Ru12 C49 O33 -76(6)
C48 Ru12 C49 O33 22(6)
C55 Ru12 C49 O33 117(5)
Ru11 Ru12 C49 O33 137(5)
Ru9 Ru12 C49 O33 151(6)
Ru10 Ru12 C49 O33 -161(5)
C53 N5 C51 C52 1.0(7)
C50 N5 C51 C52 178.2(5)
N5 C51 C52 N6 -0.9(7)
C53 N6 C52 C51 0.4(7)
C54 N6 C52 C51 178.6(5)
C52 N6 C53 N5 0.2(6)
C54 N6 C53 N5 -178.2(4)
C52 N6 C53 Ru11 -177.3(4)
C54 N6 C53 Ru11 4.4(6)
C51 N5 C53 N6 -0.7(6)
C50 N5 C53 N6 -177.8(5)
C51 N5 C53 Ru11 176.0(5)
C50 N5 C53 Ru11 -1.1(9)
C46 Ru11 C53 N6 145.2(4)
C45 Ru11 C53 N6 -120.7(4)
C55 Ru11 C53 N6 5.1(4)
C56 Ru11 C53 N6 -22.3(4)
Ru12 Ru11 C53 N6 52.0(4)
Ru10 Ru11 C53 N6 5.7(6)
C46 Ru11 C53 N5 -31.2(6)
C45 Ru11 C53 N5 62.9(6)
C55 Ru11 C53 N5 -171.3(6)
C56 Ru11 C53 N5 161.3(5)
Ru12 Ru11 C53 N5 -124.4(5)
Ru10 Ru11 C53 N5 -170.7(4)
C53 N6 C54 C55 -14.9(7)
C52 N6 C54 C55 167.1(5)
N6 C54 C55 C56 100.9(5)
N6 C54 C55 Ru12 -71.7(5)
N6 C54 C55 Ru9 -170.2(3)
N6 C54 C55 Ru11 17.4(5)
C49 Ru12 C55 C56 110.1(4)
C47 Ru12 C55 C56 -47.2(5)
C48 Ru12 C55 C56 -153.5(3)
Ru11 Ru12 C55 C56 -66.4(3)
Ru9 Ru12 C55 C56 65.8(3)
Ru10 Ru12 C55 C56 0.7(3)
C49 Ru12 C55 C54 -76.5(5)
C47 Ru12 C55 C54 126.2(4)
C48 Ru12 C55 C54 19.9(4)
Ru11 Ru12 C55 C54 107.1(4)
Ru9 Ru12 C55 C54 -120.7(4)
Ru10 Ru12 C55 C54 174.1(4)
C49 Ru12 C55 Ru9 44.3(3)
C47 Ru12 C55 Ru9 -113.0(3)
C48 Ru12 C55 Ru9 140.7(2)
Ru11 Ru12 C55 Ru9 -132.1(2)
Ru10 Ru12 C55 Ru9 -65.14(10)
C49 Ru12 C55 Ru11 176.4(2)
C47 Ru12 C55 Ru11 19.1(4)
C48 Ru12 C55 Ru11 -87.2(2)
Ru9 Ru12 C55 Ru11 132.1(2)
Ru10 Ru12 C55 Ru11 67.00(10)
C40 Ru9 C55 C56 -103.7(4)
C41 Ru9 C55 C56 50.7(4)
C39 Ru9 C55 C56 146.8(3)
Ru10 Ru9 C55 C56 -47.4(2)
Ru12 Ru9 C55 C56 -115.6(3)
C40 Ru9 C55 C54 136.8(4)
C41 Ru9 C55 C54 -68.8(5)
C39 Ru9 C55 C54 27.3(4)
C56 Ru9 C55 C54 -119.6(5)
Ru10 Ru9 C55 C54 -167.0(4)
Ru12 Ru9 C55 C54 124.9(5)
C40 Ru9 C55 Ru12 11.9(4)
C41 Ru9 C55 Ru12 166.32(19)
C39 Ru9 C55 Ru12 -97.58(19)
C56 Ru9 C55 Ru12 115.6(3)
Ru10 Ru9 C55 Ru12 68.16(10)
C40 Ru9 C55 Ru11 -52.0(5)
C41 Ru9 C55 Ru11 102.4(3)
C39 Ru9 C55 Ru11 -161.5(3)
C56 Ru9 C55 Ru11 51.7(3)
Ru10 Ru9 C55 Ru11 4.2(2)
Ru12 Ru9 C55 Ru11 -63.9(2)
C46 Ru11 C55 C56 145.1(3)
C45 Ru11 C55 C56 -45.0(4)
C53 Ru11 C55 C56 -133.2(3)
Ru12 Ru11 C55 C56 115.7(3)
Ru10 Ru11 C55 C56 47.1(2)
C46 Ru11 C55 C54 -94.2(4)
C45 Ru11 C55 C54 75.7(4)
C53 Ru11 C55 C54 -12.5(4)
C56 Ru11 C55 C54 120.7(5)
Ru12 Ru11 C55 C54 -123.6(4)
Ru10 Ru11 C55 C54 167.8(4)
C46 Ru11 C55 Ru12 29.4(4)
C45 Ru11 C55 Ru12 -160.7(2)
C53 Ru11 C55 Ru12 111.04(19)
C56 Ru11 C55 Ru12 -115.7(3)
Ru10 Ru11 C55 Ru12 -68.63(10)
C46 Ru11 C55 Ru9 93.8(4)
C45 Ru11 C55 Ru9 -96.3(3)
C53 Ru11 C55 Ru9 175.5(3)
C56 Ru11 C55 Ru9 -51.3(3)
Ru12 Ru11 C55 Ru9 64.4(2)
Ru10 Ru11 C55 Ru9 -4.2(2)
C54 C55 C56 C57 3.0(7)
Ru12 C55 C56 C57 176.7(4)
Ru9 C55 C56 C57 -113.6(4)
Ru11 C55 C56 C57 107.7(4)
C54 C55 C56 Ru10 -174.5(4)
Ru12 C55 C56 Ru10 -0.8(3)
Ru9 C55 C56 Ru10 68.9(2)
Ru11 C55 C56 Ru10 -69.8(2)
C54 C55 C56 Ru9 116.6(4)
Ru12 C55 C56 Ru9 -69.8(2)
Ru11 C55 C56 Ru9 -138.72(19)
C54 C55 C56 Ru11 -104.7(4)
Ru12 C55 C56 Ru11 68.9(2)
Ru9 C55 C56 Ru11 138.72(19)
C44 Ru10 C56 C55 95.2(3)
C43 Ru10 C56 C55 -166.6(3)
C42 Ru10 C56 C55 -60.7(5)
Ru9 Ru10 C56 C55 -63.9(3)
Ru11 Ru10 C56 C55 63.7(3)
Ru12 Ru10 C56 C55 0.6(3)
C44 Ru10 C56 C57 -82.2(4)
C43 Ru10 C56 C57 16.0(4)
C42 Ru10 C56 C57 121.9(5)
Ru9 Ru10 C56 C57 118.7(4)
Ru11 Ru10 C56 C57 -113.7(4)
Ru12 Ru10 C56 C57 -176.7(4)
C44 Ru10 C56 Ru9 159.13(19)
C43 Ru10 C56 Ru9 -102.7(2)
C42 Ru10 C56 Ru9 3.2(4)
Ru11 Ru10 C56 Ru9 127.60(18)
Ru12 Ru10 C56 Ru9 64.56(9)
C44 Ru10 C56 Ru11 31.5(2)
C43 Ru10 C56 Ru11 129.7(2)
C42 Ru10 C56 Ru11 -124.4(4)
Ru9 Ru10 C56 Ru11 -127.60(18)
Ru12 Ru10 C56 Ru11 -63.03(9)
C40 Ru9 C56 C55 127.2(3)
C41 Ru9 C56 C55 -137.9(3)
C39 Ru9 C56 C55 -41.8(4)
Ru10 Ru9 C56 C55 114.0(3)
Ru12 Ru9 C56 C55 46.7(3)
C40 Ru9 C56 C57 -113.9(4)
C41 Ru9 C56 C57 -19.1(4)
C39 Ru9 C56 C57 77.0(4)
C55 Ru9 C56 C57 118.8(5)
Ru10 Ru9 C56 C57 -127.2(4)
Ru12 Ru9 C56 C57 165.5(4)
C40 Ru9 C56 Ru10 13.3(3)
C41 Ru9 C56 Ru10 108.2(2)
C39 Ru9 C56 Ru10 -155.81(19)
C55 Ru9 C56 Ru10 -114.0(3)
Ru12 Ru9 C56 Ru10 -67.33(9)
C40 Ru9 C56 Ru11 80.2(4)
C41 Ru9 C56 Ru11 175.1(3)
C39 Ru9 C56 Ru11 -88.9(3)
C55 Ru9 C56 Ru11 -47.0(3)
Ru10 Ru9 C56 Ru11 66.9(2)
Ru12 Ru9 C56 Ru11 -0.4(2)
C46 Ru11 C56 C55 -97.2(6)
C45 Ru11 C56 C55 144.9(3)
C53 Ru11 C56 C55 47.3(3)
Ru12 Ru11 C56 C55 -46.9(3)
Ru10 Ru11 C56 C55 -113.7(3)
C46 Ru11 C56 C57 143.7(5)
C45 Ru11 C56 C57 25.8(4)
C53 Ru11 C56 C57 -71.8(4)
C55 Ru11 C56 C57 -119.2(5)
Ru12 Ru11 C56 C57 -166.0(4)
Ru10 Ru11 C56 C57 127.1(4)
C46 Ru11 C56 Ru10 16.6(6)
C45 Ru11 C56 Ru10 -101.3(2)
C53 Ru11 C56 Ru10 161.07(17)
C55 Ru11 C56 Ru10 113.7(3)
Ru12 Ru11 C56 Ru10 66.84(10)
C46 Ru11 C56 Ru9 -49.9(7)
C45 Ru11 C56 Ru9 -167.8(3)
C53 Ru11 C56 Ru9 94.6(3)
C55 Ru11 C56 Ru9 47.3(3)
Ru12 Ru11 C56 Ru9 0.4(2)
Ru10 Ru11 C56 Ru9 -66.5(2)
